data_1567060
loop_
_publ_author_name
'Bischof, Tobias'
'Guo, Xueying'
'Krummenacher, Ivo'
'Be\&sler, Lukas'
'Lin, Zhenyang'
'Finze, Maik'
'Braunschweig, Holger'

_publ_section_title
;
 Alkene insertion reactivity of a o-carboranyl-substituted 9-borafluorene
;
_journal_name_full 'Chemical Science'
_journal_paper_doi 10.1039/D2SC02750J
_journal_year 2022
_chemical_formula_moiety 'C23 H29 B11'
_chemical_formula_sum 'C23 H29 B11'
_chemical_formula_weight 424.37
_space_group_crystal_system monoclinic
_space_group_IT_number 14
_space_group_name_Hall '-P 2ybc'
_space_group_name_H-M_alt 'P 1 21/c 1'
_atom_sites_solution_hydrogens geom
_atom_sites_solution_primary dual
_atom_sites_solution_secondary difmap
_audit_creation_method SHELXL-2018/3
_audit_update_record
;
2022-05-12 deposited with the CCDC.	2022-06-02 downloaded from the CCDC.
;
_cell_angle_alpha 90
_cell_angle_beta 97.6110(10)
_cell_angle_gamma 90
_cell_formula_units_Z 8
_cell_length_a 15.92560(10)
_cell_length_b 12.18130(10)
_cell_length_c 24.8883(2)
_cell_measurement_reflns_used 50171
_cell_measurement_temperature 100(2)
_cell_measurement_theta_max 77.1850
_cell_measurement_theta_min 2.8470
_cell_volume 4785.66(6)
_computing_cell_refinement 'CrysAlisPro 1.171.40.45a (Rigaku OD, 2019)'
_computing_data_collection 'CrysAlisPro 1.171.40.45a (Rigaku OD, 2019)'
_computing_data_reduction 'CrysAlisPro 1.171.40.45a (Rigaku OD, 2019)'
_computing_molecular_graphics 'SHELXL-2018/3 (Sheldrick, 2018)'
_computing_publication_material 'SHELXL-2018/3 (Sheldrick, 2018)'
_computing_structure_refinement 'SHELXL-2018/3 (Sheldrick, 2018)'
_computing_structure_solution 'SHELXT 2014/5 (Sheldrick, 2014)'
_diffrn_ambient_temperature 100(2)
_diffrn_measured_fraction_theta_full 1.000
_diffrn_measured_fraction_theta_max 1.000
_diffrn_measurement_device_type 'XtaLAB Synergy, Dualflex, HyPix'
_diffrn_measurement_method '\w scans'
_diffrn_radiation_type CuK\a
_diffrn_radiation_wavelength 1.54184
_diffrn_reflns_av_R_equivalents 0.0417
_diffrn_reflns_av_unetI/netI 0.0229
_diffrn_reflns_Laue_measured_fraction_full 1.000
_diffrn_reflns_Laue_measured_fraction_max 1.000
_diffrn_reflns_limit_h_max 19
_diffrn_reflns_limit_h_min -19
_diffrn_reflns_limit_k_max 15
_diffrn_reflns_limit_k_min -15
_diffrn_reflns_limit_l_max 29
_diffrn_reflns_limit_l_min -30
_diffrn_reflns_number 82910
_diffrn_reflns_point_group_measured_fraction_full 1.000
_diffrn_reflns_point_group_measured_fraction_max 1.000
_diffrn_reflns_theta_full 72.000
_diffrn_reflns_theta_max 72.120
_diffrn_reflns_theta_min 2.799
_diffrn_source 'micro-focus sealed X-ray tube'
_exptl_absorpt_coefficient_mu 0.425
_exptl_absorpt_correction_T_max 1.000
_exptl_absorpt_correction_T_min 0.511
_exptl_absorpt_correction_type gaussian
_exptl_absorpt_process_details sadabs
_exptl_crystal_colour colourless
_exptl_crystal_density_diffrn 1.178
_exptl_crystal_description block
_exptl_crystal_F_000 1776
_exptl_crystal_size_max 0.470
_exptl_crystal_size_mid 0.255
_exptl_crystal_size_min 0.114
_refine_diff_density_max 0.302
_refine_diff_density_min -0.270
_refine_diff_density_rms 0.043
_refine_ls_extinction_method none
_refine_ls_goodness_of_fit_ref 1.048
_refine_ls_hydrogen_treatment mixed
_refine_ls_matrix_type full
_refine_ls_number_parameters 635
_refine_ls_number_reflns 9421
_refine_ls_number_restraints 0
_refine_ls_restrained_S_all 1.048
_refine_ls_R_factor_all 0.0467
_refine_ls_R_factor_gt 0.0435
_refine_ls_shift/su_max 0.001
_refine_ls_shift/su_mean 0.000
_refine_ls_structure_factor_coef Fsqd
_refine_ls_weighting_details 'w=1/[\s^2^(Fo^2^)+(0.0625P)^2^+1.8144P] where P=(Fo^2^+2Fc^2^)/3'
_refine_ls_weighting_scheme calc
_refine_ls_wR_factor_gt 0.1129
_refine_ls_wR_factor_ref 0.1162
_reflns_Friedel_coverage 0.000
_reflns_number_gt 8689
_reflns_number_total 9421
_reflns_threshold_expression 'I > 2\s(I)'
_cod_data_source_file d2sc02750j2.cif
_cod_data_source_block 4
_cod_original_sg_symbol_H-M 'P 21/c'
_cod_database_code 1567060
_shelx_shelxl_version_number 2018/3
_shelx_space_group_comment
;
The symmetry employed for this shelxl refinement is uniquely defined
by the following loop, which should always be used as a source of
symmetry information in preference to the above space-group names.
They are only intended as comments.
;

loop_
_space_group_symop_operation_xyz
'x, y, z'
'-x, y+1/2, -z+1/2'
'-x, -y, -z'
'x, -y-1/2, z-1/2'

loop_
_atom_site_label
_atom_site_type_symbol
_atom_site_fract_x
_atom_site_fract_y
_atom_site_fract_z
_atom_site_U_iso_or_equiv
_atom_site_adp_type
_atom_site_occupancy
_atom_site_site_symmetry_order
_atom_site_calc_flag
_atom_site_refinement_flags_posn
_atom_site_refinement_flags_adp
_atom_site_refinement_flags_occupancy
_atom_site_disorder_assembly
_atom_site_disorder_group
B1_1 B 0.92543(8) 0.45864(11) 0.91089(5) 0.0187(3) Uani 1 1 d . . . . .
C1_1 C 1.01367(7) 0.40392(9) 0.90799(5) 0.0200(2) Uani 1 1 d . . . . .
C2_1 C 1.04873(7) 0.32759(10) 0.94714(5) 0.0230(2) Uani 1 1 d . . . . .
H2_1 H 1.016810 0.306534 0.975102 0.028 Uiso 1 1 calc R U . . .
C3_1 C 1.12844(8) 0.28208(10) 0.94620(5) 0.0266(3) Uani 1 1 d . . . . .
H3_1 H 1.150896 0.232038 0.973685 0.032 Uiso 1 1 calc R U . . .
C4_1 C 1.17507(8) 0.30995(10) 0.90504(6) 0.0276(3) Uani 1 1 d . . . . .
H4_1 H 1.228931 0.277443 0.903528 0.033 Uiso 1 1 calc R U . . .
C5_1 C 1.14272(8) 0.38562(10) 0.86600(5) 0.0251(3) Uani 1 1 d . . . . .
H5_1 H 1.175057 0.404655 0.837925 0.030 Uiso 1 1 calc R U . . .
C6_1 C 1.06351(7) 0.43440(9) 0.86714(5) 0.0205(2) Uani 1 1 d . . . . .
C7_1 C 1.03282(7) 0.51394(10) 0.82329(5) 0.0211(2) Uani 1 1 d . . . . .
C8_1 C 1.03585(8) 0.48553(10) 0.76910(5) 0.0258(3) Uani 1 1 d . . . . .
H8_1 H 1.058076 0.416121 0.760780 0.031 Uiso 1 1 calc R U . . .
C9_1 C 1.00696(9) 0.55699(11) 0.72734(5) 0.0282(3) Uani 1 1 d . . . . .
H9_1 H 1.008573 0.536169 0.690711 0.034 Uiso 1 1 calc R U . . .
C10_1 C 0.97562(8) 0.65930(11) 0.73943(5) 0.0271(3) Uani 1 1 d . . . . .
H10_1 H 0.955195 0.708382 0.711016 0.033 Uiso 1 1 calc R U . . .
C11_1 C 0.97419(8) 0.68971(10) 0.79310(5) 0.0235(2) Uani 1 1 d . . . . .
H11_1 H 0.953596 0.760261 0.801057 0.028 Uiso 1 1 calc R U . . .
C12_1 C 1.00246(7) 0.61844(10) 0.83544(5) 0.0197(2) Uani 1 1 d . . . . .
C13_1 C 0.99604(7) 0.64703(9) 0.89429(5) 0.0193(2) Uani 1 1 d . . . . .
H13_1 H 1.046494 0.613881 0.916662 0.023 Uiso 1 1 calc R U . . .
C14_1 C 0.91749(7) 0.58651(9) 0.90912(5) 0.0200(2) Uani 1 1 d . . . . .
H14A_1 H 0.868193 0.606531 0.882387 0.024 Uiso 1 1 calc R U . . .
H14B_1 H 0.905852 0.612592 0.945072 0.024 Uiso 1 1 calc R U . . .
C1_2 C 0.99859(7) 0.76944(10) 0.90585(4) 0.0198(2) Uani 1 1 d . . . . .
C2_2 C 0.92874(8) 0.82923(10) 0.91706(5) 0.0261(3) Uani 1 1 d . . . . .
H2_2 H 0.875281 0.794049 0.915853 0.031 Uiso 1 1 calc R U . . .
C3_2 C 0.93633(9) 0.94023(11) 0.93006(6) 0.0317(3) Uani 1 1 d . . . . .
H3_2 H 0.888067 0.980045 0.937818 0.038 Uiso 1 1 calc R U . . .
C4_2 C 1.01336(9) 0.99301(10) 0.93177(5) 0.0291(3) Uani 1 1 d . . . . .
H4_2 H 1.018321 1.068557 0.941128 0.035 Uiso 1 1 calc R U . . .
C5_2 C 1.08331(8) 0.93511(11) 0.91976(5) 0.0274(3) Uani 1 1 d . . . . .
H5_2 H 1.136310 0.971168 0.920331 0.033 Uiso 1 1 calc R U . . .
C6_2 C 1.07601(8) 0.82462(10) 0.90691(5) 0.0241(2) Uani 1 1 d . . . . .
H6_2 H 1.124326 0.785540 0.898676 0.029 Uiso 1 1 calc R U . . .
C1_3 C 0.84065(7) 0.39201(9) 0.91775(5) 0.0184(2) Uani 1 1 d . . . . .
C2_3 C 0.82137(7) 0.26913(10) 0.88792(5) 0.0211(2) Uani 1 1 d . . . . .
C3_3 C 0.88609(8) 0.21759(11) 0.85637(5) 0.0263(3) Uani 1 1 d . . . . .
H3A_3 H 0.860227 0.155732 0.835076 0.039 Uiso 1 1 calc R U . . .
H3B_3 H 0.934364 0.191300 0.881615 0.039 Uiso 1 1 calc R U . . .
H3C_3 H 0.905627 0.272334 0.831964 0.039 Uiso 1 1 calc R U . . .
B3_3 B 0.84081(8) 0.27428(11) 0.95733(5) 0.0214(3) Uani 1 1 d . . . . .
H3_3 H 0.898951 0.239738 0.981739 0.033(4) Uiso 1 1 calc R . . . .
B4_3 B 0.79253(9) 0.39854(11) 0.97562(5) 0.0225(3) Uani 1 1 d . . . . .
H4_3 H 0.818730 0.446584 1.012423 0.032(4) Uiso 1 1 calc R . . . .
B5_3 B 0.74631(8) 0.46451(11) 0.91531(6) 0.0218(3) Uani 1 1 d . . . . .
H5_3 H 0.741348 0.556112 0.912647 0.032(4) Uiso 1 1 calc R . . . .
B6_3 B 0.76909(8) 0.38423(11) 0.85956(5) 0.0224(3) Uani 1 1 d . . . . .
H6_3 H 0.780457 0.422130 0.820156 0.034(4) Uiso 1 1 calc R . . . .
B7_3 B 0.71710(9) 0.25564(12) 0.86347(6) 0.0269(3) Uani 1 1 d . . . . .
H7_3 H 0.693293 0.208095 0.826019 0.038(4) Uiso 1 1 calc R . . . .
B8_3 B 0.76089(9) 0.18870(12) 0.92398(6) 0.0255(3) Uani 1 1 d . . . . .
H8_3 H 0.765558 0.097078 0.926657 0.044(5) Uiso 1 1 calc R . . . .
B9_3 B 0.74036(9) 0.27028(12) 0.97993(6) 0.0264(3) Uani 1 1 d . . . . .
H9_3 H 0.731332 0.233295 1.019961 0.033(4) Uiso 1 1 calc R . . . .
B10_3 B 0.68135(9) 0.38734(12) 0.95356(6) 0.0260(3) Uani 1 1 d . . . . .
H10_3 H 0.633123 0.427098 0.976130 0.037(4) Uiso 1 1 calc R . . . .
B11_3 B 0.66720(9) 0.37824(12) 0.88115(6) 0.0259(3) Uani 1 1 d . . . . .
H11_3 H 0.609769 0.411929 0.855627 0.038(4) Uiso 1 1 calc R . . . .
B12_3 B 0.66252(9) 0.25785(13) 0.92129(7) 0.0285(3) Uani 1 1 d . . . . .
H12_3 H 0.601708 0.212270 0.922423 0.043(5) Uiso 1 1 calc R . . . .
B1_4 B 0.49843(8) 0.30235(11) 0.63472(5) 0.0197(3) Uani 1 1 d . . . . .
C1_4 C 0.54527(7) 0.19739(9) 0.61828(5) 0.0200(2) Uani 1 1 d . . . . .
C2_4 C 0.50030(7) 0.10469(10) 0.59670(5) 0.0216(2) Uani 1 1 d . . . . .
H2_4 H 0.440145 0.105557 0.592787 0.026 Uiso 1 1 calc R U . . .
C3_4 C 0.54134(8) 0.01186(10) 0.58094(5) 0.0253(3) Uani 1 1 d . . . . .
H3_4 H 0.509469 -0.048939 0.565479 0.030 Uiso 1 1 calc R U . . .
C4_4 C 0.62935(8) 0.00841(10) 0.58793(5) 0.0268(3) Uani 1 1 d . . . . .
H4_4 H 0.657848 -0.055657 0.578220 0.032 Uiso 1 1 calc R U . . .
C5_4 C 0.67540(8) 0.09845(10) 0.60907(5) 0.0243(3) Uani 1 1 d . . . . .
H5_4 H 0.735530 0.095269 0.613896 0.029 Uiso 1 1 calc R U . . .
C6_4 C 0.63512(7) 0.19409(10) 0.62347(5) 0.0208(2) Uani 1 1 d . . . . .
C7_4 C 0.68818(7) 0.28788(10) 0.64631(5) 0.0216(2) Uani 1 1 d . . . . .
C8_4 C 0.75637(8) 0.26738(12) 0.68686(5) 0.0267(3) Uani 1 1 d . . . . .
H8_4 H 0.767535 0.194401 0.699254 0.032 Uiso 1 1 calc R U . . .
C9_4 C 0.80777(8) 0.35246(13) 0.70910(5) 0.0304(3) Uani 1 1 d . . . . .
H9_4 H 0.854239 0.337427 0.736153 0.036 Uiso 1 1 calc R U . . .
C10_4 C 0.79115(8) 0.45905(12) 0.69178(5) 0.0298(3) Uani 1 1 d . . . . .
H10_4 H 0.825207 0.517623 0.707658 0.036 Uiso 1 1 calc R U . . .
C11_4 C 0.72466(8) 0.48042(11) 0.65117(5) 0.0249(3) Uani 1 1 d . . . . .
H11_4 H 0.714151 0.553816 0.639231 0.030 Uiso 1 1 calc R U . . .
C12_4 C 0.67293(7) 0.39621(10) 0.62752(5) 0.0206(2) Uani 1 1 d . . . . .
C13_4 C 0.59875(7) 0.41946(9) 0.58344(5) 0.0194(2) Uani 1 1 d . . . . .
H13_4 H 0.596071 0.357370 0.556978 0.023 Uiso 1 1 calc R U . . .
C14_4 C 0.51647(7) 0.41596(9) 0.60972(5) 0.0207(2) Uani 1 1 d . . . . .
H14A_4 H 0.468291 0.435205 0.581977 0.025 Uiso 1 1 calc R U . . .
H14B_4 H 0.519804 0.472372 0.638553 0.025 Uiso 1 1 calc R U . . .
C1_5 C 0.61161(7) 0.52403(9) 0.55221(5) 0.0202(2) Uani 1 1 d . . . . .
C2_5 C 0.67403(7) 0.52539(10) 0.51756(5) 0.0219(2) Uani 1 1 d . . . . .
H2_5 H 0.705670 0.460629 0.513191 0.026 Uiso 1 1 calc R U . . .
C3_5 C 0.69047(8) 0.61965(10) 0.48950(5) 0.0243(3) Uani 1 1 d . . . . .
H3_5 H 0.733017 0.618909 0.466114 0.029 Uiso 1 1 calc R U . . .
C4_5 C 0.64491(8) 0.71522(10) 0.49547(5) 0.0258(3) Uani 1 1 d . . . . .
H4_5 H 0.657029 0.780417 0.477010 0.031 Uiso 1 1 calc R U . . .
C5_5 C 0.58171(9) 0.71422(10) 0.52862(6) 0.0300(3) Uani 1 1 d . . . . .
H5_5 H 0.549158 0.778558 0.532124 0.036 Uiso 1 1 calc R U . . .
C6_5 C 0.56546(8) 0.61951(10) 0.55691(6) 0.0279(3) Uani 1 1 d . . . . .
H6_5 H 0.522172 0.620259 0.579756 0.033 Uiso 1 1 calc R U . . .
C1_6 C 0.42914(7) 0.29750(9) 0.67654(5) 0.0196(2) Uani 1 1 d . . . . .
C2_6 C 0.45923(8) 0.25017(11) 0.73926(5) 0.0241(3) Uani 1 1 d . . . . .
C3_6 C 0.54925(8) 0.20962(13) 0.75347(6) 0.0338(3) Uani 1 1 d . . . . .
H3A_6 H 0.559035 0.147530 0.730037 0.051 Uiso 1 1 calc R U . . .
H3B_6 H 0.558202 0.186030 0.791442 0.051 Uiso 1 1 calc R U . . .
H3C_6 H 0.588803 0.269022 0.748123 0.051 Uiso 1 1 calc R U . . .
B4_6 B 0.37772(9) 0.18610(13) 0.76504(6) 0.0265(3) Uani 1 1 d . . . . .
H4_6 H 0.385661 0.115015 0.793806 0.051(5) Uiso 1 1 calc R . . . .
B5_6 B 0.41068(10) 0.32045(14) 0.78594(6) 0.0318(3) Uani 1 1 d . . . . .
H5_6 H 0.440531 0.337725 0.828410 0.053(5) Uiso 1 1 calc R . . . .
B6_6 B 0.44434(10) 0.38960(12) 0.72973(6) 0.0273(3) Uani 1 1 d . . . . .
H6_6 H 0.496483 0.451944 0.734752 0.040(4) Uiso 1 1 calc R . . . .
B7_6 B 0.28954(9) 0.19751(12) 0.71355(6) 0.0263(3) Uani 1 1 d . . . . .
H7_6 H 0.238159 0.134156 0.707943 0.035(4) Uiso 1 1 calc R . . . .
B8_6 B 0.30117(10) 0.28985(13) 0.76959(6) 0.0300(3) Uani 1 1 d . . . . .
H8_6 H 0.257416 0.287321 0.801290 0.042(5) Uiso 1 1 calc R . . . .
B9_6 B 0.34237(10) 0.41643(13) 0.74803(7) 0.0331(3) Uani 1 1 d . . . . .
H9_6 H 0.326011 0.497229 0.765444 0.046(5) Uiso 1 1 calc R . . . .
B10_6 B 0.35633(9) 0.40163(12) 0.67865(6) 0.0266(3) Uani 1 1 d . . . . .
H10_6 H 0.349542 0.472763 0.649893 0.044(5) Uiso 1 1 calc R . . . .
B11_6 B 0.32442(8) 0.26685(12) 0.65744(6) 0.0245(3) Uani 1 1 d . . . . .
H11_6 H 0.296956 0.249137 0.614539 0.034(4) Uiso 1 1 calc R . . . .
B12_6 B 0.26742(9) 0.34020(13) 0.70303(6) 0.0299(3) Uani 1 1 d . . . . .
H12_6 H 0.201386 0.370823 0.690609 0.041(5) Uiso 1 1 calc R . . . .
B3_6 B 0.39133(9) 0.17142(11) 0.69622(6) 0.0227(3) Uani 1 1 d . . . . .
H3_6 H 0.408679 0.090565 0.679307 0.038(4) Uiso 1 1 calc R . . . .

loop_
_atom_site_aniso_label
_atom_site_aniso_U_11
_atom_site_aniso_U_22
_atom_site_aniso_U_33
_atom_site_aniso_U_23
_atom_site_aniso_U_13
_atom_site_aniso_U_12
B1_1 0.0210(6) 0.0213(6) 0.0140(5) 0.0011(5) 0.0025(5) -0.0011(5)
C1_1 0.0194(5) 0.0183(5) 0.0223(5) -0.0006(4) 0.0022(4) -0.0027(4)
C2_1 0.0201(5) 0.0227(6) 0.0256(6) 0.0029(5) 0.0011(4) -0.0022(4)
C3_1 0.0225(6) 0.0239(6) 0.0321(6) 0.0035(5) -0.0013(5) 0.0010(5)
C4_1 0.0201(6) 0.0241(6) 0.0385(7) -0.0020(5) 0.0038(5) 0.0029(5)
C5_1 0.0239(6) 0.0224(6) 0.0301(6) -0.0029(5) 0.0084(5) -0.0006(5)
C6_1 0.0213(6) 0.0178(5) 0.0230(6) -0.0022(4) 0.0045(4) -0.0017(4)
C7_1 0.0211(5) 0.0207(6) 0.0221(6) -0.0002(4) 0.0054(4) -0.0035(4)
C8_1 0.0305(6) 0.0222(6) 0.0260(6) -0.0038(5) 0.0090(5) -0.0036(5)
C9_1 0.0357(7) 0.0302(7) 0.0195(6) -0.0026(5) 0.0068(5) -0.0086(5)
C10_1 0.0320(6) 0.0283(6) 0.0209(6) 0.0046(5) 0.0030(5) -0.0055(5)
C11_1 0.0254(6) 0.0217(6) 0.0236(6) 0.0021(5) 0.0039(5) -0.0025(5)
C12_1 0.0189(5) 0.0202(6) 0.0203(5) 0.0004(4) 0.0038(4) -0.0034(4)
C13_1 0.0197(5) 0.0182(5) 0.0201(5) 0.0015(4) 0.0035(4) -0.0001(4)
C14_1 0.0205(5) 0.0200(6) 0.0201(5) 0.0009(4) 0.0047(4) -0.0005(4)
C1_2 0.0235(6) 0.0206(6) 0.0151(5) 0.0010(4) 0.0021(4) -0.0008(4)
C2_2 0.0237(6) 0.0225(6) 0.0324(6) -0.0005(5) 0.0043(5) 0.0001(5)
C3_2 0.0332(7) 0.0228(6) 0.0396(7) -0.0014(5) 0.0069(6) 0.0050(5)
C4_2 0.0415(7) 0.0185(6) 0.0263(6) -0.0005(5) 0.0012(5) -0.0026(5)
C5_2 0.0312(6) 0.0261(6) 0.0244(6) 0.0012(5) 0.0022(5) -0.0091(5)
C6_2 0.0247(6) 0.0254(6) 0.0229(6) 0.0007(5) 0.0050(5) -0.0022(5)
C1_3 0.0185(5) 0.0171(5) 0.0199(5) 0.0012(4) 0.0034(4) 0.0008(4)
C2_3 0.0202(5) 0.0192(6) 0.0237(6) -0.0013(4) 0.0025(4) -0.0006(4)
C3_3 0.0249(6) 0.0262(6) 0.0280(6) -0.0049(5) 0.0042(5) 0.0029(5)
B3_3 0.0212(6) 0.0208(6) 0.0228(6) 0.0040(5) 0.0053(5) -0.0007(5)
B4_3 0.0221(6) 0.0242(7) 0.0226(6) 0.0014(5) 0.0078(5) 0.0000(5)
B5_3 0.0189(6) 0.0212(6) 0.0257(7) 0.0016(5) 0.0043(5) 0.0027(5)
B6_3 0.0206(6) 0.0236(7) 0.0224(6) 0.0008(5) 0.0002(5) 0.0017(5)
B7_3 0.0203(6) 0.0266(7) 0.0327(7) -0.0039(6) -0.0006(5) -0.0008(5)
B8_3 0.0211(6) 0.0199(6) 0.0361(8) 0.0022(6) 0.0056(5) -0.0025(5)
B9_3 0.0227(7) 0.0265(7) 0.0316(7) 0.0059(6) 0.0091(5) -0.0011(5)
B10_3 0.0202(6) 0.0265(7) 0.0325(7) 0.0020(6) 0.0084(5) 0.0014(5)
B11_3 0.0188(6) 0.0257(7) 0.0326(7) 0.0006(6) 0.0010(5) 0.0012(5)
B12_3 0.0189(6) 0.0265(7) 0.0406(8) 0.0018(6) 0.0051(6) -0.0025(5)
B1_4 0.0147(6) 0.0212(6) 0.0230(6) -0.0034(5) 0.0018(5) -0.0014(5)
C1_4 0.0208(6) 0.0188(6) 0.0213(5) 0.0013(4) 0.0060(4) 0.0012(4)
C2_4 0.0212(6) 0.0199(6) 0.0246(6) 0.0001(4) 0.0066(4) 0.0002(4)
C3_4 0.0291(6) 0.0192(6) 0.0287(6) -0.0017(5) 0.0079(5) 0.0005(5)
C4_4 0.0299(6) 0.0201(6) 0.0320(7) 0.0009(5) 0.0105(5) 0.0067(5)
C5_4 0.0214(6) 0.0247(6) 0.0278(6) 0.0037(5) 0.0074(5) 0.0056(5)
C6_4 0.0211(6) 0.0214(6) 0.0206(5) 0.0030(4) 0.0054(4) 0.0026(4)
C7_4 0.0181(5) 0.0263(6) 0.0217(5) -0.0015(5) 0.0069(4) 0.0015(4)
C8_4 0.0221(6) 0.0350(7) 0.0236(6) 0.0018(5) 0.0056(5) 0.0032(5)
C9_4 0.0205(6) 0.0479(8) 0.0225(6) -0.0032(6) 0.0023(5) 0.0008(5)
C10_4 0.0234(6) 0.0403(7) 0.0263(6) -0.0109(5) 0.0060(5) -0.0074(5)
C11_4 0.0214(6) 0.0283(6) 0.0265(6) -0.0058(5) 0.0085(5) -0.0042(5)
C12_4 0.0169(5) 0.0241(6) 0.0220(6) -0.0032(4) 0.0072(4) -0.0001(4)
C13_4 0.0168(5) 0.0169(5) 0.0250(6) -0.0023(4) 0.0046(4) -0.0007(4)
C14_4 0.0172(5) 0.0186(5) 0.0269(6) -0.0026(4) 0.0054(4) -0.0002(4)
C1_5 0.0181(5) 0.0184(5) 0.0238(6) -0.0025(4) 0.0018(4) -0.0018(4)
C2_5 0.0211(6) 0.0195(6) 0.0254(6) -0.0016(4) 0.0044(4) 0.0006(4)
C3_5 0.0225(6) 0.0262(6) 0.0246(6) -0.0007(5) 0.0043(5) -0.0030(5)
C4_5 0.0283(6) 0.0201(6) 0.0283(6) 0.0015(5) 0.0016(5) -0.0041(5)
C5_5 0.0323(7) 0.0187(6) 0.0403(7) -0.0009(5) 0.0090(6) 0.0041(5)
C6_5 0.0265(6) 0.0218(6) 0.0376(7) -0.0002(5) 0.0125(5) 0.0023(5)
C1_6 0.0179(5) 0.0186(5) 0.0228(6) -0.0024(4) 0.0042(4) 0.0002(4)
C2_6 0.0228(6) 0.0279(6) 0.0218(6) -0.0011(5) 0.0032(4) -0.0010(5)
C3_6 0.0230(6) 0.0473(8) 0.0302(7) 0.0072(6) 0.0006(5) 0.0021(6)
B4_6 0.0268(7) 0.0301(7) 0.0242(7) -0.0003(6) 0.0090(5) -0.0017(6)
B5_6 0.0334(8) 0.0372(8) 0.0262(7) -0.0090(6) 0.0095(6) -0.0057(6)
B6_6 0.0291(7) 0.0244(7) 0.0298(7) -0.0088(6) 0.0085(6) -0.0039(6)
B7_6 0.0218(6) 0.0306(7) 0.0281(7) -0.0015(6) 0.0088(5) -0.0043(5)
B8_6 0.0294(7) 0.0323(8) 0.0310(7) -0.0043(6) 0.0139(6) 0.0004(6)
B9_6 0.0359(8) 0.0276(7) 0.0397(8) -0.0080(6) 0.0190(7) 0.0006(6)
B10_6 0.0234(7) 0.0225(7) 0.0358(8) -0.0002(6) 0.0111(6) 0.0051(5)
B11_6 0.0181(6) 0.0295(7) 0.0263(7) 0.0002(6) 0.0049(5) -0.0020(5)
B12_6 0.0226(7) 0.0326(8) 0.0367(8) 0.0025(6) 0.0121(6) 0.0039(6)
B3_6 0.0243(6) 0.0210(6) 0.0239(6) -0.0013(5) 0.0071(5) -0.0027(5)

loop_
_atom_type_symbol
_atom_type_description
_atom_type_scat_dispersion_real
_atom_type_scat_dispersion_imag
_atom_type_scat_source
C C 0.0181 0.0091 'International Tables Vol C Tables 4.2.6.8 and 6.1.1.4'
H H 0.0000 0.0000 'International Tables Vol C Tables 4.2.6.8 and 6.1.1.4'
B B 0.0090 0.0039 'International Tables Vol C Tables 4.2.6.8 and 6.1.1.4'

loop_
_geom_angle_atom_site_label_1
_geom_angle_atom_site_label_2
_geom_angle_atom_site_label_3
_geom_angle
_geom_angle_site_symmetry_1
_geom_angle_site_symmetry_3
_geom_angle_publ_flag
C14_1 B1_1 C1_1 119.53(10) . . ?
C14_1 B1_1 C1_3 116.18(10) . . ?
C1_1 B1_1 C1_3 124.26(10) . . ?
C2_1 C1_1 C6_1 117.40(11) . . ?
C2_1 C1_1 B1_1 121.71(10) . . ?
C6_1 C1_1 B1_1 120.80(10) . . ?
C3_1 C2_1 C1_1 122.15(11) . . ?
C3_1 C2_1 H2_1 118.9 . . ?
C1_1 C2_1 H2_1 118.9 . . ?
C4_1 C3_1 C2_1 119.71(12) . . ?
C4_1 C3_1 H3_1 120.1 . . ?
C2_1 C3_1 H3_1 120.1 . . ?
C3_1 C4_1 C5_1 119.66(12) . . ?
C3_1 C4_1 H4_1 120.2 . . ?
C5_1 C4_1 H4_1 120.2 . . ?
C4_1 C5_1 C6_1 121.35(12) . . ?
C4_1 C5_1 H5_1 119.3 . . ?
C6_1 C5_1 H5_1 119.3 . . ?
C5_1 C6_1 C1_1 119.67(11) . . ?
C5_1 C6_1 C7_1 118.04(11) . . ?
C1_1 C6_1 C7_1 122.24(10) . . ?
C8_1 C7_1 C12_1 119.14(11) . . ?
C8_1 C7_1 C6_1 119.63(11) . . ?
C12_1 C7_1 C6_1 121.21(10) . . ?
C9_1 C8_1 C7_1 121.11(12) . . ?
C9_1 C8_1 H8_1 119.4 . . ?
C7_1 C8_1 H8_1 119.4 . . ?
C8_1 C9_1 C10_1 119.58(11) . . ?
C8_1 C9_1 H9_1 120.2 . . ?
C10_1 C9_1 H9_1 120.2 . . ?
C11_1 C10_1 C9_1 119.95(12) . . ?
C11_1 C10_1 H10_1 120.0 . . ?
C9_1 C10_1 H10_1 120.0 . . ?
C10_1 C11_1 C12_1 121.08(12) . . ?
C10_1 C11_1 H11_1 119.5 . . ?
C12_1 C11_1 H11_1 119.5 . . ?
C11_1 C12_1 C7_1 119.10(11) . . ?
C11_1 C12_1 C13_1 121.95(11) . . ?
C7_1 C12_1 C13_1 118.82(10) . . ?
C1_2 C13_1 C12_1 113.79(9) . . ?
C1_2 C13_1 C14_1 115.31(10) . . ?
C12_1 C13_1 C14_1 106.35(9) . . ?
C1_2 C13_1 H13_1 107.0 . . ?
C12_1 C13_1 H13_1 107.0 . . ?
C14_1 C13_1 H13_1 107.0 . . ?
C13_1 C14_1 B1_1 114.77(10) . . ?
C13_1 C14_1 H14A_1 108.6 . . ?
B1_1 C14_1 H14A_1 108.6 . . ?
C13_1 C14_1 H14B_1 108.6 . . ?
B1_1 C14_1 H14B_1 108.6 . . ?
H14A_1 C14_1 H14B_1 107.6 . . ?
C2_2 C1_2 C6_2 118.09(11) . . ?
C2_2 C1_2 C13_1 123.45(11) . . ?
C6_2 C1_2 C13_1 118.43(11) . . ?
C1_2 C2_2 C3_2 120.60(12) . . ?
C1_2 C2_2 H2_2 119.7 . . ?
C3_2 C2_2 H2_2 119.7 . . ?
C4_2 C3_2 C2_2 120.60(12) . . ?
C4_2 C3_2 H3_2 119.7 . . ?
C2_2 C3_2 H3_2 119.7 . . ?
C3_2 C4_2 C5_2 119.56(12) . . ?
C3_2 C4_2 H4_2 120.2 . . ?
C5_2 C4_2 H4_2 120.2 . . ?
C4_2 C5_2 C6_2 119.99(12) . . ?
C4_2 C5_2 H5_2 120.0 . . ?
C6_2 C5_2 H5_2 120.0 . . ?
C5_2 C6_2 C1_2 121.15(12) . . ?
C5_2 C6_2 H6_2 119.4 . . ?
C1_2 C6_2 H6_2 119.4 . . ?
B1_1 C1_3 C2_3 120.71(9) . . ?
B1_1 C1_3 B4_3 122.70(9) . . ?
C2_3 C1_3 B4_3 109.59(9) . . ?
B1_1 C1_3 B6_3 114.26(9) . . ?
C2_3 C1_3 B6_3 61.18(7) . . ?
B4_3 C1_3 B6_3 112.82(9) . . ?
B1_1 C1_3 B5_3 118.40(9) . . ?
C2_3 C1_3 B5_3 109.32(9) . . ?
B4_3 C1_3 B5_3 61.74(7) . . ?
B6_3 C1_3 B5_3 61.69(7) . . ?
B1_1 C1_3 B3_3 122.64(9) . . ?
C2_3 C1_3 B3_3 60.17(7) . . ?
B4_3 C1_3 B3_3 62.06(8) . . ?
B6_3 C1_3 B3_3 112.46(9) . . ?
B5_3 C1_3 B3_3 112.04(9) . . ?
C3_3 C2_3 C1_3 120.12(10) . . ?
C3_3 C2_3 B7_3 118.35(10) . . ?
C1_3 C2_3 B7_3 110.91(9) . . ?
C3_3 C2_3 B8_3 120.32(10) . . ?
C1_3 C2_3 B8_3 111.17(9) . . ?
B7_3 C2_3 B8_3 62.65(8) . . ?
C3_3 C2_3 B3_3 119.57(10) . . ?
C1_3 C2_3 B3_3 61.62(7) . . ?
B7_3 C2_3 B3_3 113.68(10) . . ?
B8_3 C2_3 B3_3 62.05(8) . . ?
C3_3 C2_3 B6_3 116.63(10) . . ?
C1_3 C2_3 B6_3 60.60(7) . . ?
B7_3 C2_3 B6_3 62.50(8) . . ?
B8_3 C2_3 B6_3 113.82(9) . . ?
B3_3 C2_3 B6_3 113.18(9) . . ?
C2_3 C3_3 H3A_3 109.5 . . ?
C2_3 C3_3 H3B_3 109.5 . . ?
H3A_3 C3_3 H3B_3 109.5 . . ?
C2_3 C3_3 H3C_3 109.5 . . ?
H3A_3 C3_3 H3C_3 109.5 . . ?
H3B_3 C3_3 H3C_3 109.5 . . ?
C2_3 B3_3 C1_3 58.22(7) . . ?
C2_3 B3_3 B8_3 58.81(8) . . ?
C1_3 B3_3 B8_3 105.88(9) . . ?
C2_3 B3_3 B9_3 105.64(9) . . ?
C1_3 B3_3 B9_3 105.65(9) . . ?
B8_3 B3_3 B9_3 60.40(8) . . ?
C2_3 B3_3 B4_3 105.16(9) . . ?
C1_3 B3_3 B4_3 58.45(7) . . ?
B8_3 B3_3 B4_3 108.22(9) . . ?
B9_3 B3_3 B4_3 60.18(8) . . ?
C2_3 B3_3 H3_3 123.9 . . ?
C1_3 B3_3 H3_3 123.8 . . ?
B8_3 B3_3 H3_3 121.7 . . ?
B9_3 B3_3 H3_3 122.4 . . ?
B4_3 B3_3 H3_3 122.3 . . ?
C1_3 B4_3 B5_3 59.58(7) . . ?
C1_3 B4_3 B9_3 105.85(10) . . ?
B5_3 B4_3 B9_3 107.70(10) . . ?
C1_3 B4_3 B3_3 59.49(7) . . ?
B5_3 B4_3 B3_3 108.24(9) . . ?
B9_3 B4_3 B3_3 59.39(8) . . ?
C1_3 B4_3 B10_3 105.79(9) . . ?
B5_3 B4_3 B10_3 59.45(8) . . ?
B9_3 B4_3 B10_3 60.02(8) . . ?
B3_3 B4_3 B10_3 107.44(10) . . ?
C1_3 B4_3 H4_3 123.4 . . ?
B5_3 B4_3 H4_3 121.5 . . ?
B9_3 B4_3 H4_3 122.4 . . ?
B3_3 B4_3 H4_3 121.7 . . ?
B10_3 B4_3 H4_3 122.5 . . ?
C1_3 B5_3 B10_3 106.04(9) . . ?
C1_3 B5_3 B11_3 105.80(9) . . ?
B10_3 B5_3 B11_3 60.82(8) . . ?
C1_3 B5_3 B6_3 58.76(7) . . ?
B10_3 B5_3 B6_3 108.86(10) . . ?
B11_3 B5_3 B6_3 60.21(8) . . ?
C1_3 B5_3 B4_3 58.68(7) . . ?
B10_3 B5_3 B4_3 60.67(8) . . ?
B11_3 B5_3 B4_3 109.07(10) . . ?
B6_3 B5_3 B4_3 107.89(9) . . ?
C1_3 B5_3 H5_3 124.2 . . ?
B10_3 B5_3 H5_3 121.4 . . ?
B11_3 B5_3 H5_3 121.5 . . ?
B6_3 B5_3 H5_3 121.5 . . ?
B4_3 B5_3 H5_3 121.3 . . ?
C1_3 B6_3 C2_3 58.22(7) . . ?
C1_3 B6_3 B5_3 59.55(7) . . ?
C2_3 B6_3 B5_3 105.33(9) . . ?
C1_3 B6_3 B11_3 106.08(9) . . ?
C2_3 B6_3 B11_3 104.62(9) . . ?
B5_3 B6_3 B11_3 59.77(8) . . ?
C1_3 B6_3 B7_3 105.25(9) . . ?
C2_3 B6_3 B7_3 57.83(7) . . ?
B5_3 B6_3 B7_3 107.30(10) . . ?
B11_3 B6_3 B7_3 59.83(8) . . ?
C1_3 B6_3 H6_3 123.2 . . ?
C2_3 B6_3 H6_3 124.4 . . ?
B5_3 B6_3 H6_3 122.1 . . ?
B11_3 B6_3 H6_3 122.8 . . ?
B7_3 B6_3 H6_3 122.7 . . ?
C2_3 B7_3 B8_3 58.96(7) . . ?
C2_3 B7_3 B11_3 106.16(10) . . ?
B8_3 B7_3 B11_3 108.38(10) . . ?
C2_3 B7_3 B12_3 105.56(10) . . ?
B8_3 B7_3 B12_3 59.90(8) . . ?
B11_3 B7_3 B12_3 60.22(8) . . ?
C2_3 B7_3 B6_3 59.66(7) . . ?
B8_3 B7_3 B6_3 108.53(10) . . ?
B11_3 B7_3 B6_3 59.99(8) . . ?
B12_3 B7_3 B6_3 108.17(10) . . ?
C2_3 B7_3 H7_3 123.7 . . ?
B8_3 B7_3 H7_3 121.4 . . ?
B11_3 B7_3 H7_3 121.9 . . ?
B12_3 B7_3 H7_3 122.3 . . ?
B6_3 B7_3 H7_3 121.2 . . ?
C2_3 B8_3 B3_3 59.14(7) . . ?
C2_3 B8_3 B12_3 105.33(10) . . ?
B3_3 B8_3 B12_3 108.41(10) . . ?
C2_3 B8_3 B7_3 58.39(8) . . ?
B3_3 B8_3 B7_3 107.82(10) . . ?
B12_3 B8_3 B7_3 60.18(8) . . ?
C2_3 B8_3 B9_3 105.43(10) . . ?
B3_3 B8_3 B9_3 59.80(8) . . ?
B12_3 B8_3 B9_3 60.67(8) . . ?
B7_3 B8_3 B9_3 108.44(10) . . ?
C2_3 B8_3 H8_3 124.4 . . ?
B3_3 B8_3 H8_3 121.5 . . ?
B12_3 B8_3 H8_3 121.8 . . ?
B7_3 B8_3 H8_3 121.6 . . ?
B9_3 B8_3 H8_3 121.9 . . ?
B3_3 B9_3 B8_3 59.80(8) . . ?
B3_3 B9_3 B4_3 60.43(8) . . ?
B8_3 B9_3 B4_3 107.95(10) . . ?
B3_3 B9_3 B10_3 108.43(10) . . ?
B8_3 B9_3 B10_3 107.54(10) . . ?
B4_3 B9_3 B10_3 60.24(8) . . ?
B3_3 B9_3 B12_3 107.53(10) . . ?
B8_3 B9_3 B12_3 59.56(8) . . ?
B4_3 B9_3 B12_3 107.65(10) . . ?
B10_3 B9_3 B12_3 59.60(8) . . ?
B3_3 B9_3 H9_3 121.5 . . ?
B8_3 B9_3 H9_3 122.1 . . ?
B4_3 B9_3 H9_3 121.5 . . ?
B10_3 B9_3 H9_3 121.7 . . ?
B12_3 B9_3 H9_3 122.3 . . ?
B5_3 B10_3 B12_3 107.73(10) . . ?
B5_3 B10_3 B9_3 107.81(9) . . ?
B12_3 B10_3 B9_3 60.41(8) . . ?
B5_3 B10_3 B4_3 59.88(7) . . ?
B12_3 B10_3 B4_3 107.90(10) . . ?
B9_3 B10_3 B4_3 59.74(8) . . ?
B5_3 B10_3 B11_3 59.67(8) . . ?
B12_3 B10_3 B11_3 59.92(8) . . ?
B9_3 B10_3 B11_3 108.11(10) . . ?
B4_3 B10_3 B11_3 107.54(10) . . ?
B5_3 B10_3 H10_3 122.0 . . ?
B12_3 B10_3 H10_3 121.6 . . ?
B9_3 B10_3 H10_3 121.6 . . ?
B4_3 B10_3 H10_3 122.0 . . ?
B11_3 B10_3 H10_3 121.9 . . ?
B5_3 B11_3 B7_3 107.77(9) . . ?
B5_3 B11_3 B6_3 60.02(8) . . ?
B7_3 B11_3 B6_3 60.18(8) . . ?
B5_3 B11_3 B12_3 107.42(10) . . ?
B7_3 B11_3 B12_3 59.97(9) . . ?
B6_3 B11_3 B12_3 108.12(10) . . ?
B5_3 B11_3 B10_3 59.51(8) . . ?
B7_3 B11_3 B10_3 107.52(10) . . ?
B6_3 B11_3 B10_3 107.68(9) . . ?
B12_3 B11_3 B10_3 59.69(8) . . ?
B5_3 B11_3 H11_3 122.1 . . ?
B7_3 B11_3 H11_3 121.8 . . ?
B6_3 B11_3 H11_3 121.5 . . ?
B12_3 B11_3 H11_3 121.9 . . ?
B10_3 B11_3 H11_3 122.2 . . ?
B8_3 B12_3 B7_3 59.92(8) . . ?
B8_3 B12_3 B10_3 108.02(10) . . ?
B7_3 B12_3 B10_3 107.94(10) . . ?
B8_3 B12_3 B11_3 108.07(10) . . ?
B7_3 B12_3 B11_3 59.81(8) . . ?
B10_3 B12_3 B11_3 60.38(8) . . ?
B8_3 B12_3 B9_3 59.77(8) . . ?
B7_3 B12_3 B9_3 107.52(10) . . ?
B10_3 B12_3 B9_3 59.99(8) . . ?
B11_3 B12_3 B9_3 108.15(10) . . ?
B8_3 B12_3 H12_3 121.8 . . ?
B7_3 B12_3 H12_3 122.0 . . ?
B10_3 B12_3 H12_3 121.6 . . ?
B11_3 B12_3 H12_3 121.5 . . ?
B9_3 B12_3 H12_3 121.9 . . ?
C14_4 B1_4 C1_4 120.14(10) . . ?
C14_4 B1_4 C1_6 117.86(10) . . ?
C1_4 B1_4 C1_6 121.99(10) . . ?
C2_4 C1_4 C6_4 117.94(10) . . ?
C2_4 C1_4 B1_4 121.40(10) . . ?
C6_4 C1_4 B1_4 120.65(10) . . ?
C3_4 C2_4 C1_4 121.81(11) . . ?
C3_4 C2_4 H2_4 119.1 . . ?
C1_4 C2_4 H2_4 119.1 . . ?
C2_4 C3_4 C4_4 119.60(12) . . ?
C2_4 C3_4 H3_4 120.2 . . ?
C4_4 C3_4 H3_4 120.2 . . ?
C5_4 C4_4 C3_4 119.90(11) . . ?
C5_4 C4_4 H4_4 120.1 . . ?
C3_4 C4_4 H4_4 120.1 . . ?
C4_4 C5_4 C6_4 121.29(11) . . ?
C4_4 C5_4 H5_4 119.4 . . ?
C6_4 C5_4 H5_4 119.4 . . ?
C5_4 C6_4 C1_4 119.39(11) . . ?
C5_4 C6_4 C7_4 118.72(11) . . ?
C1_4 C6_4 C7_4 121.82(10) . . ?
C8_4 C7_4 C12_4 119.19(11) . . ?
C8_4 C7_4 C6_4 118.96(11) . . ?
C12_4 C7_4 C6_4 121.83(10) . . ?
C9_4 C8_4 C7_4 120.84(12) . . ?
C9_4 C8_4 H8_4 119.6 . . ?
C7_4 C8_4 H8_4 119.6 . . ?
C10_4 C9_4 C8_4 119.86(12) . . ?
C10_4 C9_4 H9_4 120.1 . . ?
C8_4 C9_4 H9_4 120.1 . . ?
C9_4 C10_4 C11_4 119.94(12) . . ?
C9_4 C10_4 H10_4 120.0 . . ?
C11_4 C10_4 H10_4 120.0 . . ?
C10_4 C11_4 C12_4 121.32(12) . . ?
C10_4 C11_4 H11_4 119.3 . . ?
C12_4 C11_4 H11_4 119.3 . . ?
C11_4 C12_4 C7_4 118.79(11) . . ?
C11_4 C12_4 C13_4 121.56(11) . . ?
C7_4 C12_4 C13_4 119.61(10) . . ?
C1_5 C13_4 C12_4 112.25(9) . . ?
C1_5 C13_4 C14_4 114.84(9) . . ?
C12_4 C13_4 C14_4 108.06(9) . . ?
C1_5 C13_4 H13_4 107.1 . . ?
C12_4 C13_4 H13_4 107.1 . . ?
C14_4 C13_4 H13_4 107.1 . . ?
C13_4 C14_4 B1_4 113.96(10) . . ?
C13_4 C14_4 H14A_4 108.8 . . ?
B1_4 C14_4 H14A_4 108.8 . . ?
C13_4 C14_4 H14B_4 108.8 . . ?
B1_4 C14_4 H14B_4 108.8 . . ?
H14A_4 C14_4 H14B_4 107.7 . . ?
C6_5 C1_5 C2_5 117.96(11) . . ?
C6_5 C1_5 C13_4 123.37(11) . . ?
C2_5 C1_5 C13_4 118.66(10) . . ?
C3_5 C2_5 C1_5 121.12(11) . . ?
C3_5 C2_5 H2_5 119.4 . . ?
C1_5 C2_5 H2_5 119.4 . . ?
C2_5 C3_5 C4_5 120.24(11) . . ?
C2_5 C3_5 H3_5 119.9 . . ?
C4_5 C3_5 H3_5 119.9 . . ?
C5_5 C4_5 C3_5 119.18(12) . . ?
C5_5 C4_5 H4_5 120.4 . . ?
C3_5 C4_5 H4_5 120.4 . . ?
C4_5 C5_5 C6_5 120.47(12) . . ?
C4_5 C5_5 H5_5 119.8 . . ?
C6_5 C5_5 H5_5 119.8 . . ?
C1_5 C6_5 C5_5 120.99(12) . . ?
C1_5 C6_5 H6_5 119.5 . . ?
C5_5 C6_5 H6_5 119.5 . . ?
B1_4 C1_6 C2_6 118.56(9) . . ?
B1_4 C1_6 B11_6 123.51(10) . . ?
C2_6 C1_6 B11_6 109.36(9) . . ?
B1_4 C1_6 B10_6 120.82(10) . . ?
C2_6 C1_6 B10_6 109.61(9) . . ?
B11_6 C1_6 B10_6 62.29(8) . . ?
B1_4 C1_6 B6_6 115.58(9) . . ?
C2_6 C1_6 B6_6 61.00(8) . . ?
B11_6 C1_6 B6_6 112.73(9) . . ?
B10_6 C1_6 B6_6 61.67(8) . . ?
B1_4 C1_6 B3_6 120.28(9) . . ?
C2_6 C1_6 B3_6 60.09(7) . . ?
B11_6 C1_6 B3_6 61.73(8) . . ?
B10_6 C1_6 B3_6 112.39(9) . . ?
B6_6 C1_6 B3_6 112.04(9) . . ?
C3_6 C2_6 C1_6 118.40(10) . . ?
C3_6 C2_6 B5_6 120.32(11) . . ?
C1_6 C2_6 B5_6 111.24(10) . . ?
C3_6 C2_6 B4_6 120.39(11) . . ?
C1_6 C2_6 B4_6 111.67(9) . . ?
B5_6 C2_6 B4_6 62.57(8) . . ?
C3_6 C2_6 B3_6 117.62(11) . . ?
C1_6 C2_6 B3_6 61.98(7) . . ?
B5_6 C2_6 B3_6 113.65(10) . . ?
B4_6 C2_6 B3_6 62.04(8) . . ?
C3_6 C2_6 B6_6 117.50(11) . . ?
C1_6 C2_6 B6_6 61.05(8) . . ?
B5_6 C2_6 B6_6 62.24(9) . . ?
B4_6 C2_6 B6_6 113.77(10) . . ?
B3_6 C2_6 B6_6 113.66(10) . . ?
C2_6 C3_6 H3A_6 109.5 . . ?
C2_6 C3_6 H3B_6 109.5 . . ?
H3A_6 C3_6 H3B_6 109.5 . . ?
C2_6 C3_6 H3C_6 109.5 . . ?
H3A_6 C3_6 H3C_6 109.5 . . ?
H3B_6 C3_6 H3C_6 109.5 . . ?
C2_6 B4_6 B3_6 59.01(7) . . ?
C2_6 B4_6 B8_6 105.16(10) . . ?
B3_6 B4_6 B8_6 107.99(10) . . ?
C2_6 B4_6 B5_6 58.65(8) . . ?
B3_6 B4_6 B5_6 107.97(10) . . ?
B8_6 B4_6 B5_6 60.16(9) . . ?
C2_6 B4_6 B7_6 105.09(10) . . ?
B3_6 B4_6 B7_6 59.64(8) . . ?
B8_6 B4_6 B7_6 60.33(9) . . ?
B5_6 B4_6 B7_6 108.30(11) . . ?
C2_6 B4_6 H4_6 124.4 . . ?
B3_6 B4_6 H4_6 121.6 . . ?
B8_6 B4_6 H4_6 122.1 . . ?
B5_6 B4_6 H4_6 121.4 . . ?
B7_6 B4_6 H4_6 122.2 . . ?
C2_6 B5_6 B4_6 58.78(8) . . ?
C2_6 B5_6 B6_6 59.39(8) . . ?
B4_6 B5_6 B6_6 108.35(10) . . ?
C2_6 B5_6 B8_6 104.95(10) . . ?
B4_6 B5_6 B8_6 59.77(9) . . ?
B6_6 B5_6 B8_6 107.98(11) . . ?
C2_6 B5_6 B9_6 105.58(10) . . ?
B4_6 B5_6 B9_6 108.30(11) . . ?
B6_6 B5_6 B9_6 59.86(9) . . ?
B8_6 B5_6 B9_6 60.27(9) . . ?
C2_6 B5_6 H5_6 124.2 . . ?
B4_6 B5_6 H5_6 121.4 . . ?
B6_6 B5_6 H5_6 121.3 . . ?
B8_6 B5_6 H5_6 122.4 . . ?
B9_6 B5_6 H5_6 122.0 . . ?
C2_6 B6_6 C1_6 57.95(7) . . ?
C2_6 B6_6 B10_6 105.16(10) . . ?
C1_6 B6_6 B10_6 59.06(8) . . ?
C2_6 B6_6 B9_6 105.04(10) . . ?
C1_6 B6_6 B9_6 106.03(10) . . ?
B10_6 B6_6 B9_6 60.28(9) . . ?
C2_6 B6_6 B5_6 58.36(8) . . ?
C1_6 B6_6 B5_6 105.63(10) . . ?
B10_6 B6_6 B5_6 108.20(11) . . ?
B9_6 B6_6 B5_6 60.19(9) . . ?
C2_6 B6_6 H6_6 124.4 . . ?
C1_6 B6_6 H6_6 123.5 . . ?
B10_6 B6_6 H6_6 121.9 . . ?
B9_6 B6_6 H6_6 122.5 . . ?
B5_6 B6_6 H6_6 122.0 . . ?
B3_6 B7_6 B4_6 59.81(8) . . ?
B3_6 B7_6 B8_6 107.58(10) . . ?
B4_6 B7_6 B8_6 59.65(8) . . ?
B3_6 B7_6 B11_6 60.07(8) . . ?
B4_6 B7_6 B11_6 107.67(10) . . ?
B8_6 B7_6 B11_6 107.65(10) . . ?
B3_6 B7_6 B12_6 108.06(10) . . ?
B4_6 B7_6 B12_6 107.67(10) . . ?
B8_6 B7_6 B12_6 59.90(9) . . ?
B11_6 B7_6 B12_6 59.99(8) . . ?
B3_6 B7_6 H7_6 121.8 . . ?
B4_6 B7_6 H7_6 122.0 . . ?
B8_6 B7_6 H7_6 122.1 . . ?
B11_6 B7_6 H7_6 121.8 . . ?
B12_6 B7_6 H7_6 121.7 . . ?
B4_6 B8_6 B5_6 60.07(9) . . ?
B4_6 B8_6 B12_6 108.17(10) . . ?
B5_6 B8_6 B12_6 107.87(11) . . ?
B4_6 B8_6 B7_6 60.02(8) . . ?
B5_6 B8_6 B7_6 107.98(10) . . ?
B12_6 B8_6 B7_6 60.15(9) . . ?
B4_6 B8_6 B9_6 108.28(10) . . ?
B5_6 B8_6 B9_6 59.95(9) . . ?
B12_6 B8_6 B9_6 60.06(9) . . ?
B7_6 B8_6 B9_6 108.30(11) . . ?
B4_6 B8_6 H8_6 121.6 . . ?
B5_6 B8_6 H8_6 121.8 . . ?
B12_6 B8_6 H8_6 121.7 . . ?
B7_6 B8_6 H8_6 121.6 . . ?
B9_6 B8_6 H8_6 121.5 . . ?
B6_6 B9_6 B10_6 59.72(8) . . ?
B6_6 B9_6 B5_6 59.94(9) . . ?
B10_6 B9_6 B5_6 107.56(10) . . ?
B6_6 B9_6 B12_6 107.57(10) . . ?
B10_6 B9_6 B12_6 59.84(9) . . ?
B5_6 B9_6 B12_6 107.57(11) . . ?
B6_6 B9_6 B8_6 107.66(11) . . ?
B10_6 B9_6 B8_6 107.60(11) . . ?
B5_6 B9_6 B8_6 59.79(9) . . ?
B12_6 B9_6 B8_6 59.85(9) . . ?
B6_6 B9_6 H9_6 121.9 . . ?
B10_6 B9_6 H9_6 122.0 . . ?
B5_6 B9_6 H9_6 122.0 . . ?
B12_6 B9_6 H9_6 122.0 . . ?
B8_6 B9_6 H9_6 121.9 . . ?
C1_6 B10_6 B6_6 59.27(8) . . ?
C1_6 B10_6 B12_6 105.67(10) . . ?
B6_6 B10_6 B12_6 108.12(11) . . ?
C1_6 B10_6 B11_6 58.57(7) . . ?
B6_6 B10_6 B11_6 107.76(10) . . ?
B12_6 B10_6 B11_6 60.22(8) . . ?
C1_6 B10_6 B9_6 105.97(10) . . ?
B6_6 B10_6 B9_6 60.00(9) . . ?
B12_6 B10_6 B9_6 60.26(9) . . ?
B11_6 B10_6 B9_6 108.31(10) . . ?
C1_6 B10_6 H10_6 123.9 . . ?
B6_6 B10_6 H10_6 121.6 . . ?
B12_6 B10_6 H10_6 122.0 . . ?
B11_6 B10_6 H10_6 121.7 . . ?
B9_6 B10_6 H10_6 121.9 . . ?
C1_6 B11_6 B3_6 59.96(7) . . ?
C1_6 B11_6 B10_6 59.14(7) . . ?
B3_6 B11_6 B10_6 108.43(10) . . ?
C1_6 B11_6 B7_6 106.19(10) . . ?
B3_6 B11_6 B7_6 59.35(8) . . ?
B10_6 B11_6 B7_6 108.15(10) . . ?
C1_6 B11_6 B12_6 105.84(10) . . ?
B3_6 B11_6 B12_6 107.57(10) . . ?
B10_6 B11_6 B12_6 59.89(8) . . ?
B7_6 B11_6 B12_6 60.10(8) . . ?
C1_6 B11_6 H11_6 123.3 . . ?
B3_6 B11_6 H11_6 121.5 . . ?
B10_6 B11_6 H11_6 121.4 . . ?
B7_6 B11_6 H11_6 122.2 . . ?
B12_6 B11_6 H11_6 122.4 . . ?
B10_6 B12_6 B8_6 107.84(11) . . ?
B10_6 B12_6 B11_6 59.89(8) . . ?
B8_6 B12_6 B11_6 107.62(10) . . ?
B10_6 B12_6 B9_6 59.91(9) . . ?
B8_6 B12_6 B9_6 60.09(9) . . ?
B11_6 B12_6 B9_6 107.77(10) . . ?
B10_6 B12_6 B7_6 108.00(10) . . ?
B8_6 B12_6 B7_6 59.95(8) . . ?
B11_6 B12_6 B7_6 59.91(8) . . ?
B9_6 B12_6 B7_6 108.16(11) . . ?
B10_6 B12_6 H12_6 121.8 . . ?
B8_6 B12_6 H12_6 121.9 . . ?
B11_6 B12_6 H12_6 122.0 . . ?
B9_6 B12_6 H12_6 121.7 . . ?
B7_6 B12_6 H12_6 121.6 . . ?
C2_6 B3_6 C1_6 57.93(7) . . ?
C2_6 B3_6 B7_6 105.74(10) . . ?
C1_6 B3_6 B7_6 105.86(10) . . ?
C2_6 B3_6 B4_6 58.94(8) . . ?
C1_6 B3_6 B4_6 105.96(9) . . ?
B7_6 B3_6 B4_6 60.55(8) . . ?
C2_6 B3_6 B11_6 104.92(10) . . ?
C1_6 B3_6 B11_6 58.31(7) . . ?
B7_6 B3_6 B11_6 60.57(8) . . ?
B4_6 B3_6 B11_6 108.65(10) . . ?
C2_6 B3_6 H3_6 124.1 . . ?
C1_6 B3_6 H3_6 123.9 . . ?
B7_6 B3_6 H3_6 122.1 . . ?
B4_6 B3_6 H3_6 121.5 . . ?
B11_6 B3_6 H3_6 122.2 . . ?

loop_
_geom_bond_atom_site_label_1
_geom_bond_atom_site_label_2
_geom_bond_distance
_geom_bond_site_symmetry_2
_geom_bond_publ_flag
B1_1 C14_1 1.5628(17) . ?
B1_1 C1_1 1.5655(17) . ?
B1_1 C1_3 1.6038(17) . ?
C1_1 C2_1 1.4077(17) . ?
C1_1 C6_1 1.4196(16) . ?
C2_1 C3_1 1.3881(17) . ?
C2_1 H2_1 0.9500 . ?
C3_1 C4_1 1.3850(19) . ?
C3_1 H3_1 0.9500 . ?
C4_1 C5_1 1.3880(19) . ?
C4_1 H4_1 0.9500 . ?
C5_1 C6_1 1.3980(17) . ?
C5_1 H5_1 0.9500 . ?
C6_1 C7_1 1.4924(16) . ?
C7_1 C8_1 1.3994(17) . ?
C7_1 C12_1 1.4087(17) . ?
C8_1 C9_1 1.3866(19) . ?
C8_1 H8_1 0.9500 . ?
C9_1 C10_1 1.3902(19) . ?
C9_1 H9_1 0.9500 . ?
C10_1 C11_1 1.3891(18) . ?
C10_1 H10_1 0.9500 . ?
C11_1 C12_1 1.3934(17) . ?
C11_1 H11_1 0.9500 . ?
C12_1 C13_1 1.5221(16) . ?
C13_1 C1_2 1.5181(16) . ?
C13_1 C14_1 1.5384(15) . ?
C13_1 H13_1 1.0000 . ?
C14_1 H14A_1 0.9900 . ?
C14_1 H14B_1 0.9900 . ?
C1_2 C2_2 1.3886(17) . ?
C1_2 C6_2 1.4014(17) . ?
C2_2 C3_2 1.3918(19) . ?
C2_2 H2_2 0.9500 . ?
C3_2 C4_2 1.381(2) . ?
C3_2 H3_2 0.9500 . ?
C4_2 C5_2 1.384(2) . ?
C4_2 H4_2 0.9500 . ?
C5_2 C6_2 1.3847(18) . ?
C5_2 H5_2 0.9500 . ?
C6_2 H6_2 0.9500 . ?
C1_3 C2_3 1.6809(16) . ?
C1_3 B4_3 1.7207(17) . ?
C1_3 B6_3 1.7227(17) . ?
C1_3 B5_3 1.7369(17) . ?
C1_3 B3_3 1.7397(17) . ?
C2_3 C3_3 1.5125(17) . ?
C2_3 B7_3 1.6992(17) . ?
C2_3 B8_3 1.7095(18) . ?
C2_3 B3_3 1.7154(18) . ?
C2_3 B6_3 1.7325(18) . ?
C3_3 H3A_3 0.9800 . ?
C3_3 H3B_3 0.9800 . ?
C3_3 H3C_3 0.9800 . ?
B3_3 B8_3 1.7651(19) . ?
B3_3 B9_3 1.7652(19) . ?
B3_3 B4_3 1.7839(19) . ?
B3_3 H3_3 1.1200 . ?
B4_3 B5_3 1.7742(19) . ?
B4_3 B9_3 1.779(2) . ?
B4_3 B10_3 1.788(2) . ?
B4_3 H4_3 1.1200 . ?
B5_3 B10_3 1.767(2) . ?
B5_3 B11_3 1.769(2) . ?
B5_3 B6_3 1.7739(19) . ?
B5_3 H5_3 1.1200 . ?
B6_3 B11_3 1.777(2) . ?
B6_3 B7_3 1.781(2) . ?
B6_3 H6_3 1.1200 . ?
B7_3 B8_3 1.772(2) . ?
B7_3 B11_3 1.774(2) . ?
B7_3 B12_3 1.777(2) . ?
B7_3 H7_3 1.1200 . ?
B8_3 B12_3 1.772(2) . ?
B8_3 B9_3 1.776(2) . ?
B8_3 H8_3 1.1200 . ?
B9_3 B10_3 1.784(2) . ?
B9_3 B12_3 1.792(2) . ?
B9_3 H9_3 1.1200 . ?
B10_3 B12_3 1.777(2) . ?
B10_3 B11_3 1.790(2) . ?
B10_3 H10_3 1.1200 . ?
B11_3 B12_3 1.782(2) . ?
B11_3 H11_3 1.1200 . ?
B12_3 H12_3 1.1200 . ?
B1_4 C14_4 1.5596(17) . ?
B1_4 C1_4 1.5620(17) . ?
B1_4 C1_6 1.6151(17) . ?
C1_4 C2_4 1.4052(17) . ?
C1_4 C6_4 1.4201(16) . ?
C2_4 C3_4 1.3884(17) . ?
C2_4 H2_4 0.9500 . ?
C3_4 C4_4 1.3899(18) . ?
C3_4 H3_4 0.9500 . ?
C4_4 C5_4 1.3840(18) . ?
C4_4 H4_4 0.9500 . ?
C5_4 C6_4 1.3993(17) . ?
C5_4 H5_4 0.9500 . ?
C6_4 C7_4 1.4884(17) . ?
C7_4 C8_4 1.4036(17) . ?
C7_4 C12_4 1.4103(17) . ?
C8_4 C9_4 1.389(2) . ?
C8_4 H8_4 0.9500 . ?
C9_4 C10_4 1.383(2) . ?
C9_4 H9_4 0.9500 . ?
C10_4 C11_4 1.3882(19) . ?
C10_4 H10_4 0.9500 . ?
C11_4 C12_4 1.3960(17) . ?
C11_4 H11_4 0.9500 . ?
C12_4 C13_4 1.5285(16) . ?
C13_4 C1_5 1.5200(16) . ?
C13_4 C14_4 1.5406(15) . ?
C13_4 H13_4 1.0000 . ?
C14_4 H14A_4 0.9900 . ?
C14_4 H14B_4 0.9900 . ?
C1_5 C6_5 1.3890(17) . ?
C1_5 C2_5 1.3997(17) . ?
C2_5 C3_5 1.3868(17) . ?
C2_5 H2_5 0.9500 . ?
C3_5 C4_5 1.3900(18) . ?
C3_5 H3_5 0.9500 . ?
C4_5 C5_5 1.3835(19) . ?
C4_5 H4_5 0.9500 . ?
C5_5 C6_5 1.3936(18) . ?
C5_5 H5_5 0.9500 . ?
C6_5 H6_5 0.9500 . ?
C1_6 C2_6 1.6736(16) . ?
C1_6 B11_6 1.7137(17) . ?
C1_6 B10_6 1.7240(18) . ?
C1_6 B6_6 1.7277(18) . ?
C1_6 B3_6 1.7434(18) . ?
C2_6 C3_6 1.5133(17) . ?
C2_6 B5_6 1.7083(19) . ?
C2_6 B4_6 1.7105(19) . ?
C2_6 B3_6 1.7118(18) . ?
C2_6 B6_6 1.727(2) . ?
C3_6 H3A_6 0.9800 . ?
C3_6 H3B_6 0.9800 . ?
C3_6 H3C_6 0.9800 . ?
B4_6 B3_6 1.7638(19) . ?
B4_6 B8_6 1.770(2) . ?
B4_6 B5_6 1.775(2) . ?
B4_6 B7_6 1.777(2) . ?
B4_6 H4_6 1.1200 . ?
B5_6 B6_6 1.776(2) . ?
B5_6 B8_6 1.777(2) . ?
B5_6 B9_6 1.780(2) . ?
B5_6 H5_6 1.1200 . ?
B6_6 B10_6 1.769(2) . ?
B6_6 B9_6 1.774(2) . ?
B6_6 H6_6 1.1200 . ?
B7_6 B3_6 1.7607(19) . ?
B7_6 B8_6 1.782(2) . ?
B7_6 B11_6 1.782(2) . ?
B7_6 B12_6 1.786(2) . ?
B7_6 H7_6 1.1200 . ?
B8_6 B12_6 1.781(2) . ?
B8_6 B9_6 1.786(2) . ?
B8_6 H8_6 1.1200 . ?
B9_6 B10_6 1.779(2) . ?
B9_6 B12_6 1.785(2) . ?
B9_6 H9_6 1.1200 . ?
B10_6 B12_6 1.778(2) . ?
B10_6 B11_6 1.778(2) . ?
B10_6 H10_6 1.1200 . ?
B11_6 B3_6 1.774(2) . ?
B11_6 B12_6 1.784(2) . ?
B11_6 H11_6 1.1200 . ?
B12_6 H12_6 1.1200 . ?
B3_6 H3_6 1.1200 . ?

loop_
_geom_torsion_atom_site_label_1
_geom_torsion_atom_site_label_2
_geom_torsion_atom_site_label_3
_geom_torsion_atom_site_label_4
_geom_torsion
_geom_torsion_site_symmetry_1
_geom_torsion_site_symmetry_2
_geom_torsion_site_symmetry_3
_geom_torsion_site_symmetry_4
_geom_torsion_publ_flag
C14_1 B1_1 C1_1 C2_1 126.66(12) . . . . ?
C1_3 B1_1 C1_1 C2_1 -51.12(16) . . . . ?
C14_1 B1_1 C1_1 C6_1 -49.80(15) . . . . ?
C1_3 B1_1 C1_1 C6_1 132.41(12) . . . . ?
C6_1 C1_1 C2_1 C3_1 -0.67(18) . . . . ?
B1_1 C1_1 C2_1 C3_1 -177.25(11) . . . . ?
C1_1 C2_1 C3_1 C4_1 -1.45(19) . . . . ?
C2_1 C3_1 C4_1 C5_1 1.90(19) . . . . ?
C3_1 C4_1 C5_1 C6_1 -0.23(19) . . . . ?
C4_1 C5_1 C6_1 C1_1 -1.91(18) . . . . ?
C4_1 C5_1 C6_1 C7_1 -179.27(11) . . . . ?
C2_1 C1_1 C6_1 C5_1 2.31(17) . . . . ?
B1_1 C1_1 C6_1 C5_1 178.93(11) . . . . ?
C2_1 C1_1 C6_1 C7_1 179.56(11) . . . . ?
B1_1 C1_1 C6_1 C7_1 -3.83(17) . . . . ?
C5_1 C6_1 C7_1 C8_1 48.99(16) . . . . ?
C1_1 C6_1 C7_1 C8_1 -128.30(13) . . . . ?
C5_1 C6_1 C7_1 C12_1 -129.60(12) . . . . ?
C1_1 C6_1 C7_1 C12_1 53.12(16) . . . . ?
C12_1 C7_1 C8_1 C9_1 -2.13(18) . . . . ?
C6_1 C7_1 C8_1 C9_1 179.26(11) . . . . ?
C7_1 C8_1 C9_1 C10_1 0.99(19) . . . . ?
C8_1 C9_1 C10_1 C11_1 0.63(19) . . . . ?
C9_1 C10_1 C11_1 C12_1 -1.09(19) . . . . ?
C10_1 C11_1 C12_1 C7_1 -0.06(18) . . . . ?
C10_1 C11_1 C12_1 C13_1 -175.86(11) . . . . ?
C8_1 C7_1 C12_1 C11_1 1.65(17) . . . . ?
C6_1 C7_1 C12_1 C11_1 -179.76(11) . . . . ?
C8_1 C7_1 C12_1 C13_1 177.58(11) . . . . ?
C6_1 C7_1 C12_1 C13_1 -3.84(16) . . . . ?
C11_1 C12_1 C13_1 C1_2 -28.18(15) . . . . ?
C7_1 C12_1 C13_1 C1_2 156.01(10) . . . . ?
C11_1 C12_1 C13_1 C14_1 99.86(12) . . . . ?
C7_1 C12_1 C13_1 C14_1 -75.95(12) . . . . ?
C1_2 C13_1 C14_1 B1_1 -165.42(10) . . . . ?
C12_1 C13_1 C14_1 B1_1 67.44(12) . . . . ?
C1_1 B1_1 C14_1 C13_1 10.49(15) . . . . ?
C1_3 B1_1 C14_1 C13_1 -171.55(9) . . . . ?
C12_1 C13_1 C1_2 C2_2 109.02(13) . . . . ?
C14_1 C13_1 C1_2 C2_2 -14.27(16) . . . . ?
C12_1 C13_1 C1_2 C6_2 -73.01(13) . . . . ?
C14_1 C13_1 C1_2 C6_2 163.71(10) . . . . ?
C6_2 C1_2 C2_2 C3_2 -1.31(18) . . . . ?
C13_1 C1_2 C2_2 C3_2 176.67(12) . . . . ?
C1_2 C2_2 C3_2 C4_2 0.3(2) . . . . ?
C2_2 C3_2 C4_2 C5_2 0.8(2) . . . . ?
C3_2 C4_2 C5_2 C6_2 -0.94(19) . . . . ?
C4_2 C5_2 C6_2 C1_2 -0.08(18) . . . . ?
C2_2 C1_2 C6_2 C5_2 1.20(18) . . . . ?
C13_1 C1_2 C6_2 C5_2 -176.89(11) . . . . ?
C14_1 B1_1 C1_3 C2_3 146.09(10) . . . . ?
C1_1 B1_1 C1_3 C2_3 -36.06(15) . . . . ?
C14_1 B1_1 C1_3 B4_3 -66.24(14) . . . . ?
C1_1 B1_1 C1_3 B4_3 111.61(13) . . . . ?
C14_1 B1_1 C1_3 B6_3 76.41(12) . . . . ?
C1_1 B1_1 C1_3 B6_3 -105.74(12) . . . . ?
C14_1 B1_1 C1_3 B5_3 6.75(14) . . . . ?
C1_1 B1_1 C1_3 B5_3 -175.40(10) . . . . ?
C14_1 B1_1 C1_3 B3_3 -141.77(10) . . . . ?
C1_1 B1_1 C1_3 B3_3 36.09(16) . . . . ?
B1_1 C1_3 C2_3 C3_3 2.91(15) . . . . ?
B4_3 C1_3 C2_3 C3_3 -148.55(11) . . . . ?
B6_3 C1_3 C2_3 C3_3 105.54(12) . . . . ?
B5_3 C1_3 C2_3 C3_3 145.51(10) . . . . ?
B3_3 C1_3 C2_3 C3_3 -109.58(12) . . . . ?
B1_1 C1_3 C2_3 B7_3 -141.12(10) . . . . ?
B4_3 C1_3 C2_3 B7_3 67.41(12) . . . . ?
B6_3 C1_3 C2_3 B7_3 -38.50(9) . . . . ?
B5_3 C1_3 C2_3 B7_3 1.47(12) . . . . ?
B3_3 C1_3 C2_3 B7_3 106.39(10) . . . . ?
B1_1 C1_3 C2_3 B8_3 151.17(10) . . . . ?
B4_3 C1_3 C2_3 B8_3 -0.29(12) . . . . ?
B6_3 C1_3 C2_3 B8_3 -106.20(10) . . . . ?
B5_3 C1_3 C2_3 B8_3 -66.23(11) . . . . ?
B3_3 C1_3 C2_3 B8_3 38.68(9) . . . . ?
B1_1 C1_3 C2_3 B3_3 112.49(11) . . . . ?
B4_3 C1_3 C2_3 B3_3 -38.98(9) . . . . ?
B6_3 C1_3 C2_3 B3_3 -144.89(9) . . . . ?
B5_3 C1_3 C2_3 B3_3 -104.91(10) . . . . ?
B1_1 C1_3 C2_3 B6_3 -102.63(11) . . . . ?
B4_3 C1_3 C2_3 B6_3 105.91(10) . . . . ?
B5_3 C1_3 C2_3 B6_3 39.97(9) . . . . ?
B3_3 C1_3 C2_3 B6_3 144.89(9) . . . . ?
C3_3 C2_3 B3_3 C1_3 110.44(12) . . . . ?
B7_3 C2_3 B3_3 C1_3 -101.89(10) . . . . ?
B8_3 C2_3 B3_3 C1_3 -138.71(9) . . . . ?
B6_3 C2_3 B3_3 C1_3 -33.03(9) . . . . ?
C3_3 C2_3 B3_3 B8_3 -110.85(12) . . . . ?
C1_3 C2_3 B3_3 B8_3 138.71(9) . . . . ?
B7_3 C2_3 B3_3 B8_3 36.82(10) . . . . ?
B6_3 C2_3 B3_3 B8_3 105.68(10) . . . . ?
C3_3 C2_3 B3_3 B9_3 -150.58(11) . . . . ?
C1_3 C2_3 B3_3 B9_3 98.98(10) . . . . ?
B7_3 C2_3 B3_3 B9_3 -2.92(13) . . . . ?
B8_3 C2_3 B3_3 B9_3 -39.73(9) . . . . ?
B6_3 C2_3 B3_3 B9_3 65.94(12) . . . . ?
C3_3 C2_3 B3_3 B4_3 146.75(11) . . . . ?
C1_3 C2_3 B3_3 B4_3 36.31(8) . . . . ?
B7_3 C2_3 B3_3 B4_3 -65.58(12) . . . . ?
B8_3 C2_3 B3_3 B4_3 -102.40(10) . . . . ?
B6_3 C2_3 B3_3 B4_3 3.28(12) . . . . ?
B1_1 C1_3 B3_3 C2_3 -109.38(11) . . . . ?
B4_3 C1_3 B3_3 C2_3 137.87(9) . . . . ?
B6_3 C1_3 B3_3 C2_3 33.05(9) . . . . ?
B5_3 C1_3 B3_3 C2_3 100.33(10) . . . . ?
B1_1 C1_3 B3_3 B8_3 -145.32(10) . . . . ?
C2_3 C1_3 B3_3 B8_3 -35.94(8) . . . . ?
B4_3 C1_3 B3_3 B8_3 101.94(10) . . . . ?
B6_3 C1_3 B3_3 B8_3 -2.89(12) . . . . ?
B5_3 C1_3 B3_3 B8_3 64.39(11) . . . . ?
B1_1 C1_3 B3_3 B9_3 151.65(10) . . . . ?
C2_3 C1_3 B3_3 B9_3 -98.96(10) . . . . ?
B4_3 C1_3 B3_3 B9_3 38.91(9) . . . . ?
B6_3 C1_3 B3_3 B9_3 -65.92(12) . . . . ?
B5_3 C1_3 B3_3 B9_3 1.37(12) . . . . ?
B1_1 C1_3 B3_3 B4_3 112.74(12) . . . . ?
C2_3 C1_3 B3_3 B4_3 -137.87(9) . . . . ?
B6_3 C1_3 B3_3 B4_3 -104.83(10) . . . . ?
B5_3 C1_3 B3_3 B4_3 -37.55(9) . . . . ?
B1_1 C1_3 B4_3 B5_3 107.25(12) . . . . ?
C2_3 C1_3 B4_3 B5_3 -101.97(9) . . . . ?
B6_3 C1_3 B4_3 B5_3 -35.88(9) . . . . ?
B3_3 C1_3 B4_3 B5_3 -140.11(10) . . . . ?
B1_1 C1_3 B4_3 B9_3 -151.23(10) . . . . ?
C2_3 C1_3 B4_3 B9_3 -0.45(12) . . . . ?
B6_3 C1_3 B4_3 B9_3 65.64(12) . . . . ?
B5_3 C1_3 B4_3 B9_3 101.52(10) . . . . ?
B3_3 C1_3 B4_3 B9_3 -38.59(9) . . . . ?
B1_1 C1_3 B4_3 B3_3 -112.64(11) . . . . ?
C2_3 C1_3 B4_3 B3_3 38.14(9) . . . . ?
B6_3 C1_3 B4_3 B3_3 104.23(10) . . . . ?
B5_3 C1_3 B4_3 B3_3 140.11(10) . . . . ?
B1_1 C1_3 B4_3 B10_3 146.12(10) . . . . ?
C2_3 C1_3 B4_3 B10_3 -63.09(11) . . . . ?
B6_3 C1_3 B4_3 B10_3 3.00(12) . . . . ?
B5_3 C1_3 B4_3 B10_3 38.88(9) . . . . ?
B3_3 C1_3 B4_3 B10_3 -101.24(10) . . . . ?
C2_3 B3_3 B4_3 C1_3 -36.21(8) . . . . ?
B8_3 B3_3 B4_3 C1_3 -97.81(10) . . . . ?
B9_3 B3_3 B4_3 C1_3 -135.80(10) . . . . ?
C2_3 B3_3 B4_3 B5_3 -0.60(12) . . . . ?
C1_3 B3_3 B4_3 B5_3 35.61(8) . . . . ?
B8_3 B3_3 B4_3 B5_3 -62.20(12) . . . . ?
B9_3 B3_3 B4_3 B5_3 -100.19(10) . . . . ?
C2_3 B3_3 B4_3 B9_3 99.59(10) . . . . ?
C1_3 B3_3 B4_3 B9_3 135.80(10) . . . . ?
B8_3 B3_3 B4_3 B9_3 37.99(9) . . . . ?
C2_3 B3_3 B4_3 B10_3 62.18(11) . . . . ?
C1_3 B3_3 B4_3 B10_3 98.39(10) . . . . ?
B8_3 B3_3 B4_3 B10_3 0.58(12) . . . . ?
B9_3 B3_3 B4_3 B10_3 -37.41(9) . . . . ?
B1_1 C1_3 B5_3 B10_3 -153.50(10) . . . . ?
C2_3 C1_3 B5_3 B10_3 62.91(11) . . . . ?
B4_3 C1_3 B5_3 B10_3 -39.50(9) . . . . ?
B6_3 C1_3 B5_3 B10_3 102.65(10) . . . . ?
B3_3 C1_3 B5_3 B10_3 -1.83(12) . . . . ?
B1_1 C1_3 B5_3 B11_3 142.98(10) . . . . ?
C2_3 C1_3 B5_3 B11_3 -0.61(12) . . . . ?
B4_3 C1_3 B5_3 B11_3 -103.02(10) . . . . ?
B6_3 C1_3 B5_3 B11_3 39.13(9) . . . . ?
B3_3 C1_3 B5_3 B11_3 -65.34(12) . . . . ?
B1_1 C1_3 B5_3 B6_3 103.85(11) . . . . ?
C2_3 C1_3 B5_3 B6_3 -39.74(9) . . . . ?
B4_3 C1_3 B5_3 B6_3 -142.15(10) . . . . ?
B3_3 C1_3 B5_3 B6_3 -104.48(10) . . . . ?
B1_1 C1_3 B5_3 B4_3 -114.00(11) . . . . ?
C2_3 C1_3 B5_3 B4_3 102.41(10) . . . . ?
B6_3 C1_3 B5_3 B4_3 142.15(10) . . . . ?
B3_3 C1_3 B5_3 B4_3 37.68(9) . . . . ?
B9_3 B4_3 B5_3 C1_3 -98.34(10) . . . . ?
B3_3 B4_3 B5_3 C1_3 -35.57(8) . . . . ?
B10_3 B4_3 B5_3 C1_3 -135.47(10) . . . . ?
C1_3 B4_3 B5_3 B10_3 135.47(10) . . . . ?
B9_3 B4_3 B5_3 B10_3 37.13(9) . . . . ?
B3_3 B4_3 B5_3 B10_3 99.90(10) . . . . ?
C1_3 B4_3 B5_3 B11_3 97.29(10) . . . . ?
B9_3 B4_3 B5_3 B11_3 -1.05(13) . . . . ?
B3_3 B4_3 B5_3 B11_3 61.72(12) . . . . ?
B10_3 B4_3 B5_3 B11_3 -38.18(9) . . . . ?
C1_3 B4_3 B5_3 B6_3 33.45(9) . . . . ?
B9_3 B4_3 B5_3 B6_3 -64.89(12) . . . . ?
B3_3 B4_3 B5_3 B6_3 -2.12(12) . . . . ?
B10_3 B4_3 B5_3 B6_3 -102.02(11) . . . . ?
B1_1 C1_3 B6_3 C2_3 113.05(10) . . . . ?
B4_3 C1_3 B6_3 C2_3 -100.59(10) . . . . ?
B5_3 C1_3 B6_3 C2_3 -136.48(9) . . . . ?
B3_3 C1_3 B6_3 C2_3 -32.68(9) . . . . ?
B1_1 C1_3 B6_3 B5_3 -110.47(11) . . . . ?
C2_3 C1_3 B6_3 B5_3 136.48(9) . . . . ?
B4_3 C1_3 B6_3 B5_3 35.90(9) . . . . ?
B3_3 C1_3 B6_3 B5_3 103.80(10) . . . . ?
B1_1 C1_3 B6_3 B11_3 -149.46(10) . . . . ?
C2_3 C1_3 B6_3 B11_3 97.49(10) . . . . ?
B4_3 C1_3 B6_3 B11_3 -3.10(12) . . . . ?
B5_3 C1_3 B6_3 B11_3 -38.99(9) . . . . ?
B3_3 C1_3 B6_3 B11_3 64.81(11) . . . . ?
B1_1 C1_3 B6_3 B7_3 148.16(10) . . . . ?
C2_3 C1_3 B6_3 B7_3 35.11(8) . . . . ?
B4_3 C1_3 B6_3 B7_3 -65.48(12) . . . . ?
B5_3 C1_3 B6_3 B7_3 -101.37(10) . . . . ?
B3_3 C1_3 B6_3 B7_3 2.43(12) . . . . ?
C3_3 C2_3 B6_3 C1_3 -111.21(11) . . . . ?
B7_3 C2_3 B6_3 C1_3 139.04(10) . . . . ?
B8_3 C2_3 B6_3 C1_3 101.79(10) . . . . ?
B3_3 C2_3 B6_3 C1_3 33.40(9) . . . . ?
C3_3 C2_3 B6_3 B5_3 -149.20(10) . . . . ?
C1_3 C2_3 B6_3 B5_3 -37.99(8) . . . . ?
B7_3 C2_3 B6_3 B5_3 101.05(10) . . . . ?
B8_3 C2_3 B6_3 B5_3 63.80(12) . . . . ?
B3_3 C2_3 B6_3 B5_3 -4.58(12) . . . . ?
C3_3 C2_3 B6_3 B11_3 148.70(10) . . . . ?
C1_3 C2_3 B6_3 B11_3 -100.08(10) . . . . ?
B7_3 C2_3 B6_3 B11_3 38.96(9) . . . . ?
B8_3 C2_3 B6_3 B11_3 1.70(13) . . . . ?
B3_3 C2_3 B6_3 B11_3 -66.68(11) . . . . ?
C3_3 C2_3 B6_3 B7_3 109.75(12) . . . . ?
C1_3 C2_3 B6_3 B7_3 -139.04(10) . . . . ?
B8_3 C2_3 B6_3 B7_3 -37.25(10) . . . . ?
B3_3 C2_3 B6_3 B7_3 -105.64(11) . . . . ?
B10_3 B5_3 B6_3 C1_3 -97.72(10) . . . . ?
B11_3 B5_3 B6_3 C1_3 -135.59(10) . . . . ?
B4_3 B5_3 B6_3 C1_3 -33.42(9) . . . . ?
C1_3 B5_3 B6_3 C2_3 37.37(8) . . . . ?
B10_3 B5_3 B6_3 C2_3 -60.35(11) . . . . ?
B11_3 B5_3 B6_3 C2_3 -98.23(10) . . . . ?
B4_3 B5_3 B6_3 C2_3 3.95(12) . . . . ?
C1_3 B5_3 B6_3 B11_3 135.59(10) . . . . ?
B10_3 B5_3 B6_3 B11_3 37.88(9) . . . . ?
B4_3 B5_3 B6_3 B11_3 102.17(10) . . . . ?
C1_3 B5_3 B6_3 B7_3 97.84(10) . . . . ?
B10_3 B5_3 B6_3 B7_3 0.13(12) . . . . ?
B11_3 B5_3 B6_3 B7_3 -37.75(9) . . . . ?
B4_3 B5_3 B6_3 B7_3 64.42(11) . . . . ?
C3_3 C2_3 B7_3 B8_3 111.51(12) . . . . ?
C1_3 C2_3 B7_3 B8_3 -103.74(10) . . . . ?
B3_3 C2_3 B7_3 B8_3 -36.58(10) . . . . ?
B6_3 C2_3 B7_3 B8_3 -141.43(10) . . . . ?
C3_3 C2_3 B7_3 B11_3 -146.44(11) . . . . ?
C1_3 C2_3 B7_3 B11_3 -1.69(13) . . . . ?
B8_3 C2_3 B7_3 B11_3 102.05(11) . . . . ?
B3_3 C2_3 B7_3 B11_3 65.47(13) . . . . ?
B6_3 C2_3 B7_3 B11_3 -39.38(9) . . . . ?
C3_3 C2_3 B7_3 B12_3 150.70(11) . . . . ?
C1_3 C2_3 B7_3 B12_3 -64.56(12) . . . . ?
B8_3 C2_3 B7_3 B12_3 39.18(10) . . . . ?
B3_3 C2_3 B7_3 B12_3 2.60(13) . . . . ?
B6_3 C2_3 B7_3 B12_3 -102.25(11) . . . . ?
C3_3 C2_3 B7_3 B6_3 -107.05(12) . . . . ?
C1_3 C2_3 B7_3 B6_3 37.69(9) . . . . ?
B8_3 C2_3 B7_3 B6_3 141.43(10) . . . . ?
B3_3 C2_3 B7_3 B6_3 104.85(10) . . . . ?
C1_3 B6_3 B7_3 C2_3 -35.28(8) . . . . ?
B5_3 B6_3 B7_3 C2_3 -97.55(10) . . . . ?
B11_3 B6_3 B7_3 C2_3 -135.27(10) . . . . ?
C1_3 B6_3 B7_3 B8_3 -0.99(13) . . . . ?
C2_3 B6_3 B7_3 B8_3 34.29(9) . . . . ?
B5_3 B6_3 B7_3 B8_3 -63.26(12) . . . . ?
B11_3 B6_3 B7_3 B8_3 -100.98(11) . . . . ?
C1_3 B6_3 B7_3 B11_3 99.99(10) . . . . ?
C2_3 B6_3 B7_3 B11_3 135.27(10) . . . . ?
B5_3 B6_3 B7_3 B11_3 37.72(9) . . . . ?
C1_3 B6_3 B7_3 B12_3 62.48(12) . . . . ?
C2_3 B6_3 B7_3 B12_3 97.76(11) . . . . ?
B5_3 B6_3 B7_3 B12_3 0.21(12) . . . . ?
B11_3 B6_3 B7_3 B12_3 -37.51(9) . . . . ?
C3_3 C2_3 B8_3 B3_3 109.69(12) . . . . ?
C1_3 C2_3 B8_3 B3_3 -38.50(9) . . . . ?
B7_3 C2_3 B8_3 B3_3 -141.84(10) . . . . ?
B6_3 C2_3 B8_3 B3_3 -104.64(10) . . . . ?
C3_3 C2_3 B8_3 B12_3 -147.74(11) . . . . ?
C1_3 C2_3 B8_3 B12_3 64.07(12) . . . . ?
B7_3 C2_3 B8_3 B12_3 -39.27(10) . . . . ?
B3_3 C2_3 B8_3 B12_3 102.57(11) . . . . ?
B6_3 C2_3 B8_3 B12_3 -2.07(13) . . . . ?
C3_3 C2_3 B8_3 B7_3 -108.47(12) . . . . ?
C1_3 C2_3 B8_3 B7_3 103.34(10) . . . . ?
B3_3 C2_3 B8_3 B7_3 141.84(10) . . . . ?
B6_3 C2_3 B8_3 B7_3 37.19(10) . . . . ?
C3_3 C2_3 B8_3 B9_3 149.09(11) . . . . ?
C1_3 C2_3 B8_3 B9_3 0.90(12) . . . . ?
B7_3 C2_3 B8_3 B9_3 -102.44(11) . . . . ?
B3_3 C2_3 B8_3 B9_3 39.40(9) . . . . ?
B6_3 C2_3 B8_3 B9_3 -65.24(12) . . . . ?
C1_3 B3_3 B8_3 C2_3 35.67(8) . . . . ?
B9_3 B3_3 B8_3 C2_3 134.93(10) . . . . ?
B4_3 B3_3 B8_3 C2_3 97.05(10) . . . . ?
C2_3 B3_3 B8_3 B12_3 -97.23(11) . . . . ?
C1_3 B3_3 B8_3 B12_3 -61.55(12) . . . . ?
B9_3 B3_3 B8_3 B12_3 37.71(10) . . . . ?
B4_3 B3_3 B8_3 B12_3 -0.18(13) . . . . ?
C2_3 B3_3 B8_3 B7_3 -33.55(9) . . . . ?
C1_3 B3_3 B8_3 B7_3 2.12(12) . . . . ?
B9_3 B3_3 B8_3 B7_3 101.38(11) . . . . ?
B4_3 B3_3 B8_3 B7_3 63.49(12) . . . . ?
C2_3 B3_3 B8_3 B9_3 -134.93(10) . . . . ?
C1_3 B3_3 B8_3 B9_3 -99.26(10) . . . . ?
B4_3 B3_3 B8_3 B9_3 -37.89(9) . . . . ?
B11_3 B7_3 B8_3 C2_3 -98.18(10) . . . . ?
B12_3 B7_3 B8_3 C2_3 -135.29(10) . . . . ?
B6_3 B7_3 B8_3 C2_3 -34.57(9) . . . . ?
C2_3 B7_3 B8_3 B3_3 33.86(9) . . . . ?
B11_3 B7_3 B8_3 B3_3 -64.33(12) . . . . ?
B12_3 B7_3 B8_3 B3_3 -101.43(11) . . . . ?
B6_3 B7_3 B8_3 B3_3 -0.72(13) . . . . ?
C2_3 B7_3 B8_3 B12_3 135.29(10) . . . . ?
B11_3 B7_3 B8_3 B12_3 37.10(10) . . . . ?
B6_3 B7_3 B8_3 B12_3 100.71(11) . . . . ?
C2_3 B7_3 B8_3 B9_3 97.13(10) . . . . ?
B11_3 B7_3 B8_3 B9_3 -1.06(13) . . . . ?
B12_3 B7_3 B8_3 B9_3 -38.16(10) . . . . ?
B6_3 B7_3 B8_3 B9_3 62.55(12) . . . . ?
C2_3 B3_3 B9_3 B8_3 38.97(9) . . . . ?
C1_3 B3_3 B9_3 B8_3 99.66(10) . . . . ?
B4_3 B3_3 B9_3 B8_3 137.75(10) . . . . ?
C2_3 B3_3 B9_3 B4_3 -98.78(10) . . . . ?
C1_3 B3_3 B9_3 B4_3 -38.10(9) . . . . ?
B8_3 B3_3 B9_3 B4_3 -137.75(10) . . . . ?
C2_3 B3_3 B9_3 B10_3 -61.03(12) . . . . ?
C1_3 B3_3 B9_3 B10_3 -0.35(13) . . . . ?
B8_3 B3_3 B9_3 B10_3 -100.00(11) . . . . ?
B4_3 B3_3 B9_3 B10_3 37.75(9) . . . . ?
C2_3 B3_3 B9_3 B12_3 1.97(13) . . . . ?
C1_3 B3_3 B9_3 B12_3 62.65(12) . . . . ?
B8_3 B3_3 B9_3 B12_3 -37.01(10) . . . . ?
B4_3 B3_3 B9_3 B12_3 100.75(11) . . . . ?
C2_3 B8_3 B9_3 B3_3 -39.08(9) . . . . ?
B12_3 B8_3 B9_3 B3_3 -138.27(10) . . . . ?
B7_3 B8_3 B9_3 B3_3 -100.32(10) . . . . ?
C2_3 B8_3 B9_3 B4_3 -1.15(13) . . . . ?
B3_3 B8_3 B9_3 B4_3 37.93(9) . . . . ?
B12_3 B8_3 B9_3 B4_3 -100.34(11) . . . . ?
B7_3 B8_3 B9_3 B4_3 -62.39(12) . . . . ?
C2_3 B8_3 B9_3 B10_3 62.43(12) . . . . ?
B3_3 B8_3 B9_3 B10_3 101.52(10) . . . . ?
B12_3 B8_3 B9_3 B10_3 -36.75(9) . . . . ?
B7_3 B8_3 B9_3 B10_3 1.20(13) . . . . ?
C2_3 B8_3 B9_3 B12_3 99.18(10) . . . . ?
B3_3 B8_3 B9_3 B12_3 138.27(10) . . . . ?
B7_3 B8_3 B9_3 B12_3 37.95(9) . . . . ?
C1_3 B4_3 B9_3 B3_3 38.64(9) . . . . ?
B5_3 B4_3 B9_3 B3_3 101.13(10) . . . . ?
B10_3 B4_3 B9_3 B3_3 138.00(10) . . . . ?
C1_3 B4_3 B9_3 B8_3 0.99(12) . . . . ?
B5_3 B4_3 B9_3 B8_3 63.48(12) . . . . ?
B3_3 B4_3 B9_3 B8_3 -37.65(9) . . . . ?
B10_3 B4_3 B9_3 B8_3 100.36(11) . . . . ?
C1_3 B4_3 B9_3 B10_3 -99.36(10) . . . . ?
B5_3 B4_3 B9_3 B10_3 -36.88(9) . . . . ?
B3_3 B4_3 B9_3 B10_3 -138.00(10) . . . . ?
C1_3 B4_3 B9_3 B12_3 -61.90(12) . . . . ?
B5_3 B4_3 B9_3 B12_3 0.59(13) . . . . ?
B3_3 B4_3 B9_3 B12_3 -100.54(11) . . . . ?
B10_3 B4_3 B9_3 B12_3 37.47(9) . . . . ?
C1_3 B5_3 B10_3 B12_3 -62.25(12) . . . . ?
B11_3 B5_3 B10_3 B12_3 37.19(9) . . . . ?
B6_3 B5_3 B10_3 B12_3 -0.42(13) . . . . ?
B4_3 B5_3 B10_3 B12_3 -100.81(10) . . . . ?
C1_3 B5_3 B10_3 B9_3 1.53(13) . . . . ?
B11_3 B5_3 B10_3 B9_3 100.97(11) . . . . ?
B6_3 B5_3 B10_3 B9_3 63.36(12) . . . . ?
B4_3 B5_3 B10_3 B9_3 -37.03(10) . . . . ?
C1_3 B5_3 B10_3 B4_3 38.56(9) . . . . ?
B11_3 B5_3 B10_3 B4_3 138.00(10) . . . . ?
B6_3 B5_3 B10_3 B4_3 100.40(10) . . . . ?
C1_3 B5_3 B10_3 B11_3 -99.44(10) . . . . ?
B6_3 B5_3 B10_3 B11_3 -37.61(9) . . . . ?
B4_3 B5_3 B10_3 B11_3 -138.00(10) . . . . ?
B3_3 B9_3 B10_3 B5_3 -0.74(14) . . . . ?
B8_3 B9_3 B10_3 B5_3 -63.95(12) . . . . ?
B4_3 B9_3 B10_3 B5_3 37.09(9) . . . . ?
B12_3 B9_3 B10_3 B5_3 -100.68(11) . . . . ?
B3_3 B9_3 B10_3 B12_3 99.94(11) . . . . ?
B8_3 B9_3 B10_3 B12_3 36.73(9) . . . . ?
B4_3 B9_3 B10_3 B12_3 137.78(10) . . . . ?
B3_3 B9_3 B10_3 B4_3 -37.84(9) . . . . ?
B8_3 B9_3 B10_3 B4_3 -101.04(10) . . . . ?
B12_3 B9_3 B10_3 B4_3 -137.78(10) . . . . ?
B3_3 B9_3 B10_3 B11_3 62.32(12) . . . . ?
B8_3 B9_3 B10_3 B11_3 -0.88(13) . . . . ?
B4_3 B9_3 B10_3 B11_3 100.16(10) . . . . ?
B12_3 B9_3 B10_3 B11_3 -37.62(9) . . . . ?
C1_3 B4_3 B10_3 B5_3 -38.93(9) . . . . ?
B9_3 B4_3 B10_3 B5_3 -138.41(10) . . . . ?
B3_3 B4_3 B10_3 B5_3 -101.28(10) . . . . ?
C1_3 B4_3 B10_3 B12_3 61.59(12) . . . . ?
B5_3 B4_3 B10_3 B12_3 100.52(11) . . . . ?
B9_3 B4_3 B10_3 B12_3 -37.88(10) . . . . ?
B3_3 B4_3 B10_3 B12_3 -0.76(13) . . . . ?
C1_3 B4_3 B10_3 B9_3 99.47(10) . . . . ?
B5_3 B4_3 B10_3 B9_3 138.41(10) . . . . ?
B3_3 B4_3 B10_3 B9_3 37.13(9) . . . . ?
C1_3 B4_3 B10_3 B11_3 -1.66(12) . . . . ?
B5_3 B4_3 B10_3 B11_3 37.28(9) . . . . ?
B9_3 B4_3 B10_3 B11_3 -101.13(11) . . . . ?
B3_3 B4_3 B10_3 B11_3 -64.00(12) . . . . ?
C1_3 B5_3 B11_3 B7_3 -0.42(13) . . . . ?
B10_3 B5_3 B11_3 B7_3 -100.25(11) . . . . ?
B6_3 B5_3 B11_3 B7_3 38.03(10) . . . . ?
B4_3 B5_3 B11_3 B7_3 -62.14(12) . . . . ?
C1_3 B5_3 B11_3 B6_3 -38.45(8) . . . . ?
B10_3 B5_3 B11_3 B6_3 -138.28(10) . . . . ?
B4_3 B5_3 B11_3 B6_3 -100.17(10) . . . . ?
C1_3 B5_3 B11_3 B12_3 62.82(12) . . . . ?
B10_3 B5_3 B11_3 B12_3 -37.02(10) . . . . ?
B6_3 B5_3 B11_3 B12_3 101.27(11) . . . . ?
B4_3 B5_3 B11_3 B12_3 1.10(13) . . . . ?
C1_3 B5_3 B11_3 B10_3 99.83(10) . . . . ?
B6_3 B5_3 B11_3 B10_3 138.28(10) . . . . ?
B4_3 B5_3 B11_3 B10_3 38.11(9) . . . . ?
C2_3 B7_3 B11_3 B5_3 1.27(13) . . . . ?
B8_3 B7_3 B11_3 B5_3 63.27(12) . . . . ?
B12_3 B7_3 B11_3 B5_3 100.24(11) . . . . ?
B6_3 B7_3 B11_3 B5_3 -37.96(9) . . . . ?
C2_3 B7_3 B11_3 B6_3 39.23(9) . . . . ?
B8_3 B7_3 B11_3 B6_3 101.23(10) . . . . ?
B12_3 B7_3 B11_3 B6_3 138.20(10) . . . . ?
C2_3 B7_3 B11_3 B12_3 -98.97(11) . . . . ?
B8_3 B7_3 B11_3 B12_3 -36.97(9) . . . . ?
B6_3 B7_3 B11_3 B12_3 -138.20(10) . . . . ?
C2_3 B7_3 B11_3 B10_3 -61.50(12) . . . . ?
B8_3 B7_3 B11_3 B10_3 0.50(13) . . . . ?
B12_3 B7_3 B11_3 B10_3 37.47(9) . . . . ?
B6_3 B7_3 B11_3 B10_3 -100.73(10) . . . . ?
C1_3 B6_3 B11_3 B5_3 38.89(9) . . . . ?
C2_3 B6_3 B11_3 B5_3 99.46(10) . . . . ?
B7_3 B6_3 B11_3 B5_3 137.46(10) . . . . ?
C1_3 B6_3 B11_3 B7_3 -98.57(10) . . . . ?
C2_3 B6_3 B11_3 B7_3 -38.00(9) . . . . ?
B5_3 B6_3 B11_3 B7_3 -137.46(10) . . . . ?
C1_3 B6_3 B11_3 B12_3 -61.18(12) . . . . ?
C2_3 B6_3 B11_3 B12_3 -0.61(13) . . . . ?
B5_3 B6_3 B11_3 B12_3 -100.07(11) . . . . ?
B7_3 B6_3 B11_3 B12_3 37.39(10) . . . . ?
C1_3 B6_3 B11_3 B10_3 1.88(12) . . . . ?
C2_3 B6_3 B11_3 B10_3 62.45(12) . . . . ?
B5_3 B6_3 B11_3 B10_3 -37.00(9) . . . . ?
B7_3 B6_3 B11_3 B10_3 100.45(11) . . . . ?
B12_3 B10_3 B11_3 B5_3 -138.29(10) . . . . ?
B9_3 B10_3 B11_3 B5_3 -100.46(10) . . . . ?
B4_3 B10_3 B11_3 B5_3 -37.37(9) . . . . ?
B5_3 B10_3 B11_3 B7_3 100.70(10) . . . . ?
B12_3 B10_3 B11_3 B7_3 -37.59(9) . . . . ?
B9_3 B10_3 B11_3 B7_3 0.24(13) . . . . ?
B4_3 B10_3 B11_3 B7_3 63.33(12) . . . . ?
B5_3 B10_3 B11_3 B6_3 37.23(9) . . . . ?
B12_3 B10_3 B11_3 B6_3 -101.06(11) . . . . ?
B9_3 B10_3 B11_3 B6_3 -63.23(12) . . . . ?
B4_3 B10_3 B11_3 B6_3 -0.14(13) . . . . ?
B5_3 B10_3 B11_3 B12_3 138.29(10) . . . . ?
B9_3 B10_3 B11_3 B12_3 37.83(9) . . . . ?
B4_3 B10_3 B11_3 B12_3 100.92(11) . . . . ?
C2_3 B8_3 B12_3 B7_3 38.41(9) . . . . ?
B3_3 B8_3 B12_3 B7_3 100.42(11) . . . . ?
B9_3 B8_3 B12_3 B7_3 137.75(10) . . . . ?
C2_3 B8_3 B12_3 B10_3 -62.31(13) . . . . ?
B3_3 B8_3 B12_3 B10_3 -0.29(14) . . . . ?
B7_3 B8_3 B12_3 B10_3 -100.71(11) . . . . ?
B9_3 B8_3 B12_3 B10_3 37.03(10) . . . . ?
C2_3 B8_3 B12_3 B11_3 1.56(13) . . . . ?
B3_3 B8_3 B12_3 B11_3 63.57(13) . . . . ?
B7_3 B8_3 B12_3 B11_3 -36.85(10) . . . . ?
B9_3 B8_3 B12_3 B11_3 100.90(11) . . . . ?
C2_3 B8_3 B12_3 B9_3 -99.34(10) . . . . ?
B3_3 B8_3 B12_3 B9_3 -37.33(9) . . . . ?
B7_3 B8_3 B12_3 B9_3 -137.75(10) . . . . ?
C2_3 B7_3 B12_3 B8_3 -38.73(9) . . . . ?
B11_3 B7_3 B12_3 B8_3 -138.73(10) . . . . ?
B6_3 B7_3 B12_3 B8_3 -101.32(10) . . . . ?
C2_3 B7_3 B12_3 B10_3 62.12(12) . . . . ?
B8_3 B7_3 B12_3 B10_3 100.85(11) . . . . ?
B11_3 B7_3 B12_3 B10_3 -37.88(9) . . . . ?
B6_3 B7_3 B12_3 B10_3 -0.47(13) . . . . ?
C2_3 B7_3 B12_3 B11_3 100.00(10) . . . . ?
B8_3 B7_3 B12_3 B11_3 138.73(10) . . . . ?
B6_3 B7_3 B12_3 B11_3 37.41(9) . . . . ?
C2_3 B7_3 B12_3 B9_3 -1.20(13) . . . . ?
B8_3 B7_3 B12_3 B9_3 37.53(10) . . . . ?
B11_3 B7_3 B12_3 B9_3 -101.20(11) . . . . ?
B6_3 B7_3 B12_3 B9_3 -63.79(12) . . . . ?
B5_3 B10_3 B12_3 B8_3 63.88(13) . . . . ?
B9_3 B10_3 B12_3 B8_3 -36.94(10) . . . . ?
B4_3 B10_3 B12_3 B8_3 0.65(14) . . . . ?
B11_3 B10_3 B12_3 B8_3 100.96(11) . . . . ?
B5_3 B10_3 B12_3 B7_3 0.54(13) . . . . ?
B9_3 B10_3 B12_3 B7_3 -100.28(11) . . . . ?
B4_3 B10_3 B12_3 B7_3 -62.69(12) . . . . ?
B11_3 B10_3 B12_3 B7_3 37.63(9) . . . . ?
B5_3 B10_3 B12_3 B11_3 -37.08(9) . . . . ?
B9_3 B10_3 B12_3 B11_3 -137.90(10) . . . . ?
B4_3 B10_3 B12_3 B11_3 -100.31(10) . . . . ?
B5_3 B10_3 B12_3 B9_3 100.82(10) . . . . ?
B4_3 B10_3 B12_3 B9_3 37.59(9) . . . . ?
B11_3 B10_3 B12_3 B9_3 137.90(10) . . . . ?
B5_3 B11_3 B12_3 B8_3 -63.95(13) . . . . ?
B7_3 B11_3 B12_3 B8_3 36.89(10) . . . . ?
B6_3 B11_3 B12_3 B8_3 -0.59(14) . . . . ?
B10_3 B11_3 B12_3 B8_3 -100.89(11) . . . . ?
B5_3 B11_3 B12_3 B7_3 -100.85(10) . . . . ?
B6_3 B11_3 B12_3 B7_3 -37.48(9) . . . . ?
B10_3 B11_3 B12_3 B7_3 -137.78(10) . . . . ?
B5_3 B11_3 B12_3 B10_3 36.94(9) . . . . ?
B7_3 B11_3 B12_3 B10_3 137.78(10) . . . . ?
B6_3 B11_3 B12_3 B10_3 100.30(11) . . . . ?
B5_3 B11_3 B12_3 B9_3 -0.72(13) . . . . ?
B7_3 B11_3 B12_3 B9_3 100.13(11) . . . . ?
B6_3 B11_3 B12_3 B9_3 62.64(13) . . . . ?
B10_3 B11_3 B12_3 B9_3 -37.66(9) . . . . ?
B3_3 B9_3 B12_3 B8_3 37.11(9) . . . . ?
B4_3 B9_3 B12_3 B8_3 100.84(10) . . . . ?
B10_3 B9_3 B12_3 B8_3 138.59(10) . . . . ?
B3_3 B9_3 B12_3 B7_3 -0.49(13) . . . . ?
B8_3 B9_3 B12_3 B7_3 -37.60(10) . . . . ?
B4_3 B9_3 B12_3 B7_3 63.25(13) . . . . ?
B10_3 B9_3 B12_3 B7_3 100.99(11) . . . . ?
B3_3 B9_3 B12_3 B10_3 -101.48(11) . . . . ?
B8_3 B9_3 B12_3 B10_3 -138.59(10) . . . . ?
B4_3 B9_3 B12_3 B10_3 -37.75(9) . . . . ?
B3_3 B9_3 B12_3 B11_3 -63.65(13) . . . . ?
B8_3 B9_3 B12_3 B11_3 -100.76(11) . . . . ?
B4_3 B9_3 B12_3 B11_3 0.08(13) . . . . ?
B10_3 B9_3 B12_3 B11_3 37.83(9) . . . . ?
C14_4 B1_4 C1_4 C2_4 -123.79(12) . . . . ?
C1_6 B1_4 C1_4 C2_4 54.90(16) . . . . ?
C14_4 B1_4 C1_4 C6_4 54.57(16) . . . . ?
C1_6 B1_4 C1_4 C6_4 -126.74(12) . . . . ?
C6_4 C1_4 C2_4 C3_4 0.27(17) . . . . ?
B1_4 C1_4 C2_4 C3_4 178.67(11) . . . . ?
C1_4 C2_4 C3_4 C4_4 1.86(19) . . . . ?
C2_4 C3_4 C4_4 C5_4 -1.83(19) . . . . ?
C3_4 C4_4 C5_4 C6_4 -0.33(19) . . . . ?
C4_4 C5_4 C6_4 C1_4 2.47(18) . . . . ?
C4_4 C5_4 C6_4 C7_4 179.62(11) . . . . ?
C2_4 C1_4 C6_4 C5_4 -2.39(17) . . . . ?
B1_4 C1_4 C6_4 C5_4 179.19(11) . . . . ?
C2_4 C1_4 C6_4 C7_4 -179.46(11) . . . . ?
B1_4 C1_4 C6_4 C7_4 2.13(17) . . . . ?
C5_4 C6_4 C7_4 C8_4 -45.90(16) . . . . ?
C1_4 C6_4 C7_4 C8_4 131.18(12) . . . . ?
C5_4 C6_4 C7_4 C12_4 132.70(12) . . . . ?
C1_4 C6_4 C7_4 C12_4 -50.22(16) . . . . ?
C12_4 C7_4 C8_4 C9_4 1.04(18) . . . . ?
C6_4 C7_4 C8_4 C9_4 179.68(11) . . . . ?
C7_4 C8_4 C9_4 C10_4 0.91(19) . . . . ?
C8_4 C9_4 C10_4 C11_4 -1.80(19) . . . . ?
C9_4 C10_4 C11_4 C12_4 0.75(19) . . . . ?
C10_4 C11_4 C12_4 C7_4 1.19(17) . . . . ?
C10_4 C11_4 C12_4 C13_4 179.00(11) . . . . ?
C8_4 C7_4 C12_4 C11_4 -2.06(17) . . . . ?
C6_4 C7_4 C12_4 C11_4 179.34(10) . . . . ?
C8_4 C7_4 C12_4 C13_4 -179.91(10) . . . . ?
C6_4 C7_4 C12_4 C13_4 1.50(16) . . . . ?
C11_4 C12_4 C13_4 C1_5 25.77(15) . . . . ?
C7_4 C12_4 C13_4 C1_5 -156.45(10) . . . . ?
C11_4 C12_4 C13_4 C14_4 -101.87(12) . . . . ?
C7_4 C12_4 C13_4 C14_4 75.91(13) . . . . ?
C1_5 C13_4 C14_4 B1_4 172.09(10) . . . . ?
C12_4 C13_4 C14_4 B1_4 -61.77(12) . . . . ?
C1_4 B1_4 C14_4 C13_4 -17.18(15) . . . . ?
C1_6 B1_4 C14_4 C13_4 164.07(10) . . . . ?
C12_4 C13_4 C1_5 C6_5 -109.16(13) . . . . ?
C14_4 C13_4 C1_5 C6_5 14.79(16) . . . . ?
C12_4 C13_4 C1_5 C2_5 69.72(13) . . . . ?
C14_4 C13_4 C1_5 C2_5 -166.34(10) . . . . ?
C6_5 C1_5 C2_5 C3_5 1.16(18) . . . . ?
C13_4 C1_5 C2_5 C3_5 -177.78(11) . . . . ?
C1_5 C2_5 C3_5 C4_5 0.12(18) . . . . ?
C2_5 C3_5 C4_5 C5_5 -1.61(19) . . . . ?
C3_5 C4_5 C5_5 C6_5 1.8(2) . . . . ?
C2_5 C1_5 C6_5 C5_5 -0.96(19) . . . . ?
C13_4 C1_5 C6_5 C5_5 177.93(12) . . . . ?
C4_5 C5_5 C6_5 C1_5 -0.5(2) . . . . ?
C14_4 B1_4 C1_6 C2_6 -121.82(11) . . . . ?
C1_4 B1_4 C1_6 C2_6 59.47(14) . . . . ?
C14_4 B1_4 C1_6 B11_6 93.78(13) . . . . ?
C1_4 B1_4 C1_6 B11_6 -84.94(14) . . . . ?
C14_4 B1_4 C1_6 B10_6 18.52(16) . . . . ?
C1_4 B1_4 C1_6 B10_6 -160.20(11) . . . . ?
C14_4 B1_4 C1_6 B6_6 -52.39(14) . . . . ?
C1_4 B1_4 C1_6 B6_6 128.89(12) . . . . ?
C14_4 B1_4 C1_6 B3_6 168.04(10) . . . . ?
C1_4 B1_4 C1_6 B3_6 -10.68(16) . . . . ?
B1_4 C1_6 C2_6 C3_6 -2.41(16) . . . . ?
B11_6 C1_6 C2_6 C3_6 146.63(12) . . . . ?
B10_6 C1_6 C2_6 C3_6 -146.83(12) . . . . ?
B6_6 C1_6 C2_6 C3_6 -107.50(13) . . . . ?
B3_6 C1_6 C2_6 C3_6 108.01(13) . . . . ?
B1_4 C1_6 C2_6 B5_6 143.27(11) . . . . ?
B11_6 C1_6 C2_6 B5_6 -67.69(12) . . . . ?
B10_6 C1_6 C2_6 B5_6 -1.15(13) . . . . ?
B6_6 C1_6 C2_6 B5_6 38.18(10) . . . . ?
B3_6 C1_6 C2_6 B5_6 -106.30(11) . . . . ?
B1_4 C1_6 C2_6 B4_6 -148.90(10) . . . . ?
B11_6 C1_6 C2_6 B4_6 0.14(13) . . . . ?
B10_6 C1_6 C2_6 B4_6 66.68(12) . . . . ?
B6_6 C1_6 C2_6 B4_6 106.01(11) . . . . ?
B3_6 C1_6 C2_6 B4_6 -38.47(9) . . . . ?
B1_4 C1_6 C2_6 B3_6 -110.43(11) . . . . ?
B11_6 C1_6 C2_6 B3_6 38.61(9) . . . . ?
B10_6 C1_6 C2_6 B3_6 105.15(10) . . . . ?
B6_6 C1_6 C2_6 B3_6 144.48(10) . . . . ?
B1_4 C1_6 C2_6 B6_6 105.09(11) . . . . ?
B11_6 C1_6 C2_6 B6_6 -105.87(10) . . . . ?
B10_6 C1_6 C2_6 B6_6 -39.33(9) . . . . ?
B3_6 C1_6 C2_6 B6_6 -144.48(10) . . . . ?
C3_6 C2_6 B4_6 B3_6 -107.29(13) . . . . ?
C1_6 C2_6 B4_6 B3_6 38.45(9) . . . . ?
B5_6 C2_6 B4_6 B3_6 141.92(11) . . . . ?
B6_6 C2_6 B4_6 B3_6 105.23(11) . . . . ?
C3_6 C2_6 B4_6 B8_6 150.56(12) . . . . ?
C1_6 C2_6 B4_6 B8_6 -63.70(12) . . . . ?
B5_6 C2_6 B4_6 B8_6 39.77(10) . . . . ?
B3_6 C2_6 B4_6 B8_6 -102.15(11) . . . . ?
B6_6 C2_6 B4_6 B8_6 3.08(13) . . . . ?
C3_6 C2_6 B4_6 B5_6 110.80(13) . . . . ?
C1_6 C2_6 B4_6 B5_6 -103.47(11) . . . . ?
B3_6 C2_6 B4_6 B5_6 -141.92(11) . . . . ?
B6_6 C2_6 B4_6 B5_6 -36.68(10) . . . . ?
C3_6 C2_6 B4_6 B7_6 -146.70(12) . . . . ?
C1_6 C2_6 B4_6 B7_6 -0.96(13) . . . . ?
B5_6 C2_6 B4_6 B7_6 102.50(11) . . . . ?
B3_6 C2_6 B4_6 B7_6 -39.41(9) . . . . ?
B6_6 C2_6 B4_6 B7_6 65.82(12) . . . . ?
C3_6 C2_6 B5_6 B4_6 -110.90(13) . . . . ?
C1_6 C2_6 B5_6 B4_6 104.16(10) . . . . ?
B3_6 C2_6 B5_6 B4_6 36.50(10) . . . . ?
B6_6 C2_6 B5_6 B4_6 141.84(11) . . . . ?
C3_6 C2_6 B5_6 B6_6 107.26(13) . . . . ?
C1_6 C2_6 B5_6 B6_6 -37.68(10) . . . . ?
B4_6 C2_6 B5_6 B6_6 -141.84(11) . . . . ?
B3_6 C2_6 B5_6 B6_6 -105.34(11) . . . . ?
C3_6 C2_6 B5_6 B8_6 -150.43(12) . . . . ?
C1_6 C2_6 B5_6 B8_6 64.63(13) . . . . ?
B4_6 C2_6 B5_6 B8_6 -39.53(10) . . . . ?
B3_6 C2_6 B5_6 B8_6 -3.03(14) . . . . ?
B6_6 C2_6 B5_6 B8_6 102.31(12) . . . . ?
C3_6 C2_6 B5_6 B9_6 146.85(12) . . . . ?
C1_6 C2_6 B5_6 B9_6 1.92(13) . . . . ?
B4_6 C2_6 B5_6 B9_6 -102.25(11) . . . . ?
B3_6 C2_6 B5_6 B9_6 -65.75(13) . . . . ?
B6_6 C2_6 B5_6 B9_6 39.60(10) . . . . ?
B3_6 B4_6 B5_6 C2_6 -33.77(9) . . . . ?
B8_6 B4_6 B5_6 C2_6 -134.62(11) . . . . ?
B7_6 B4_6 B5_6 C2_6 -96.87(10) . . . . ?
C2_6 B4_6 B5_6 B6_6 34.07(10) . . . . ?
B3_6 B4_6 B5_6 B6_6 0.30(14) . . . . ?
B8_6 B4_6 B5_6 B6_6 -100.55(12) . . . . ?
B7_6 B4_6 B5_6 B6_6 -62.80(13) . . . . ?
C2_6 B4_6 B5_6 B8_6 134.62(11) . . . . ?
B3_6 B4_6 B5_6 B8_6 100.85(11) . . . . ?
B7_6 B4_6 B5_6 B8_6 37.75(10) . . . . ?
C2_6 B4_6 B5_6 B9_6 97.49(11) . . . . ?
B3_6 B4_6 B5_6 B9_6 63.72(13) . . . . ?
B8_6 B4_6 B5_6 B9_6 -37.13(10) . . . . ?
B7_6 B4_6 B5_6 B9_6 0.62(13) . . . . ?
C3_6 C2_6 B6_6 C1_6 108.96(12) . . . . ?
B5_6 C2_6 B6_6 C1_6 -139.37(10) . . . . ?
B4_6 C2_6 B6_6 C1_6 -102.56(10) . . . . ?
B3_6 C2_6 B6_6 C1_6 -34.05(9) . . . . ?
C3_6 C2_6 B6_6 B10_6 146.03(11) . . . . ?
C1_6 C2_6 B6_6 B10_6 37.07(9) . . . . ?
B5_6 C2_6 B6_6 B10_6 -102.31(11) . . . . ?
B4_6 C2_6 B6_6 B10_6 -65.50(12) . . . . ?
B3_6 C2_6 B6_6 B10_6 3.02(13) . . . . ?
C3_6 C2_6 B6_6 B9_6 -151.30(11) . . . . ?
C1_6 C2_6 B6_6 B9_6 99.74(11) . . . . ?
B5_6 C2_6 B6_6 B9_6 -39.63(10) . . . . ?
B4_6 C2_6 B6_6 B9_6 -2.82(14) . . . . ?
B3_6 C2_6 B6_6 B9_6 65.69(13) . . . . ?
C3_6 C2_6 B6_6 B5_6 -111.67(12) . . . . ?
C1_6 C2_6 B6_6 B5_6 139.37(10) . . . . ?
B4_6 C2_6 B6_6 B5_6 36.81(10) . . . . ?
B3_6 C2_6 B6_6 B5_6 105.32(11) . . . . ?
B1_4 C1_6 B6_6 C2_6 -109.92(11) . . . . ?
B11_6 C1_6 B6_6 C2_6 100.30(10) . . . . ?
B10_6 C1_6 B6_6 C2_6 137.29(10) . . . . ?
B3_6 C1_6 B6_6 C2_6 32.91(9) . . . . ?
B1_4 C1_6 B6_6 B10_6 112.79(11) . . . . ?
C2_6 C1_6 B6_6 B10_6 -137.29(10) . . . . ?
B11_6 C1_6 B6_6 B10_6 -36.99(10) . . . . ?
B3_6 C1_6 B6_6 B10_6 -104.39(10) . . . . ?
B1_4 C1_6 B6_6 B9_6 152.11(11) . . . . ?
C2_6 C1_6 B6_6 B9_6 -97.97(11) . . . . ?
B11_6 C1_6 B6_6 B9_6 2.32(14) . . . . ?
B10_6 C1_6 B6_6 B9_6 39.32(10) . . . . ?
B3_6 C1_6 B6_6 B9_6 -65.07(13) . . . . ?
B1_4 C1_6 B6_6 B5_6 -145.07(11) . . . . ?
C2_6 C1_6 B6_6 B5_6 -35.14(9) . . . . ?
B11_6 C1_6 B6_6 B5_6 65.15(13) . . . . ?
B10_6 C1_6 B6_6 B5_6 102.15(11) . . . . ?
B3_6 C1_6 B6_6 B5_6 -2.24(13) . . . . ?
B4_6 B5_6 B6_6 C2_6 -33.82(10) . . . . ?
B8_6 B5_6 B6_6 C2_6 -97.08(11) . . . . ?
B9_6 B5_6 B6_6 C2_6 -134.77(11) . . . . ?
C2_6 B5_6 B6_6 C1_6 34.96(9) . . . . ?
B4_6 B5_6 B6_6 C1_6 1.14(14) . . . . ?
B8_6 B5_6 B6_6 C1_6 -62.11(13) . . . . ?
B9_6 B5_6 B6_6 C1_6 -99.81(11) . . . . ?
C2_6 B5_6 B6_6 B10_6 96.93(10) . . . . ?
B4_6 B5_6 B6_6 B10_6 63.11(13) . . . . ?
B8_6 B5_6 B6_6 B10_6 -0.14(14) . . . . ?
B9_6 B5_6 B6_6 B10_6 -37.84(10) . . . . ?
C2_6 B5_6 B6_6 B9_6 134.77(11) . . . . ?
B4_6 B5_6 B6_6 B9_6 100.95(12) . . . . ?
B8_6 B5_6 B6_6 B9_6 37.69(10) . . . . ?
C2_6 B4_6 B7_6 B3_6 39.11(9) . . . . ?
B8_6 B4_6 B7_6 B3_6 138.21(11) . . . . ?
B5_6 B4_6 B7_6 B3_6 100.53(11) . . . . ?
C2_6 B4_6 B7_6 B8_6 -99.10(11) . . . . ?
B3_6 B4_6 B7_6 B8_6 -138.21(11) . . . . ?
B5_6 B4_6 B7_6 B8_6 -37.68(10) . . . . ?
C2_6 B4_6 B7_6 B11_6 1.39(13) . . . . ?
B3_6 B4_6 B7_6 B11_6 -37.72(9) . . . . ?
B8_6 B4_6 B7_6 B11_6 100.49(11) . . . . ?
B5_6 B4_6 B7_6 B11_6 62.82(12) . . . . ?
C2_6 B4_6 B7_6 B12_6 -61.90(12) . . . . ?
B3_6 B4_6 B7_6 B12_6 -101.01(11) . . . . ?
B8_6 B4_6 B7_6 B12_6 37.20(10) . . . . ?
B5_6 B4_6 B7_6 B12_6 -0.48(13) . . . . ?
C2_6 B4_6 B8_6 B5_6 -39.03(9) . . . . ?
B3_6 B4_6 B8_6 B5_6 -100.81(11) . . . . ?
B7_6 B4_6 B8_6 B5_6 -138.01(11) . . . . ?
C2_6 B4_6 B8_6 B12_6 61.55(13) . . . . ?
B3_6 B4_6 B8_6 B12_6 -0.23(14) . . . . ?
B5_6 B4_6 B8_6 B12_6 100.58(12) . . . . ?
B7_6 B4_6 B8_6 B12_6 -37.43(10) . . . . ?
C2_6 B4_6 B8_6 B7_6 98.98(10) . . . . ?
B3_6 B4_6 B8_6 B7_6 37.20(10) . . . . ?
B5_6 B4_6 B8_6 B7_6 138.01(11) . . . . ?
C2_6 B4_6 B8_6 B9_6 -2.05(14) . . . . ?
B3_6 B4_6 B8_6 B9_6 -63.83(13) . . . . ?
B5_6 B4_6 B8_6 B9_6 36.99(10) . . . . ?
B7_6 B4_6 B8_6 B9_6 -101.02(12) . . . . ?
C2_6 B5_6 B8_6 B4_6 39.05(10) . . . . ?
B6_6 B5_6 B8_6 B4_6 101.19(11) . . . . ?
B9_6 B5_6 B8_6 B4_6 138.70(11) . . . . ?
C2_6 B5_6 B8_6 B12_6 -62.05(13) . . . . ?
B4_6 B5_6 B8_6 B12_6 -101.09(11) . . . . ?
B6_6 B5_6 B8_6 B12_6 0.09(14) . . . . ?
B9_6 B5_6 B8_6 B12_6 37.60(10) . . . . ?
C2_6 B5_6 B8_6 B7_6 1.51(14) . . . . ?
B4_6 B5_6 B8_6 B7_6 -37.53(10) . . . . ?
B6_6 B5_6 B8_6 B7_6 63.65(14) . . . . ?
B9_6 B5_6 B8_6 B7_6 101.16(12) . . . . ?
C2_6 B5_6 B8_6 B9_6 -99.65(11) . . . . ?
B4_6 B5_6 B8_6 B9_6 -138.70(11) . . . . ?
B6_6 B5_6 B8_6 B9_6 -37.51(10) . . . . ?
B3_6 B7_6 B8_6 B4_6 -37.17(10) . . . . ?
B11_6 B7_6 B8_6 B4_6 -100.53(11) . . . . ?
B12_6 B7_6 B8_6 B4_6 -138.25(10) . . . . ?
B3_6 B7_6 B8_6 B5_6 0.38(14) . . . . ?
B4_6 B7_6 B8_6 B5_6 37.55(10) . . . . ?
B11_6 B7_6 B8_6 B5_6 -62.98(13) . . . . ?
B12_6 B7_6 B8_6 B5_6 -100.70(12) . . . . ?
B3_6 B7_6 B8_6 B12_6 101.08(11) . . . . ?
B4_6 B7_6 B8_6 B12_6 138.25(10) . . . . ?
B11_6 B7_6 B8_6 B12_6 37.72(10) . . . . ?
B3_6 B7_6 B8_6 B9_6 63.81(13) . . . . ?
B4_6 B7_6 B8_6 B9_6 100.99(12) . . . . ?
B11_6 B7_6 B8_6 B9_6 0.45(14) . . . . ?
B12_6 B7_6 B8_6 B9_6 -37.27(10) . . . . ?
C2_6 B6_6 B9_6 B10_6 -99.11(10) . . . . ?
C1_6 B6_6 B9_6 B10_6 -38.74(10) . . . . ?
B5_6 B6_6 B9_6 B10_6 -137.86(11) . . . . ?
C2_6 B6_6 B9_6 B5_6 38.75(10) . . . . ?
C1_6 B6_6 B9_6 B5_6 99.11(11) . . . . ?
B10_6 B6_6 B9_6 B5_6 137.86(11) . . . . ?
C2_6 B6_6 B9_6 B12_6 -61.77(13) . . . . ?
C1_6 B6_6 B9_6 B12_6 -1.41(14) . . . . ?
B10_6 B6_6 B9_6 B12_6 37.34(10) . . . . ?
B5_6 B6_6 B9_6 B12_6 -100.52(12) . . . . ?
C2_6 B6_6 B9_6 B8_6 1.35(14) . . . . ?
C1_6 B6_6 B9_6 B8_6 61.71(13) . . . . ?
B10_6 B6_6 B9_6 B8_6 100.46(12) . . . . ?
B5_6 B6_6 B9_6 B8_6 -37.40(10) . . . . ?
C2_6 B5_6 B9_6 B6_6 -39.37(9) . . . . ?
B4_6 B5_6 B9_6 B6_6 -101.04(11) . . . . ?
B8_6 B5_6 B9_6 B6_6 -137.95(11) . . . . ?
C2_6 B5_6 B9_6 B10_6 -1.94(14) . . . . ?
B4_6 B5_6 B9_6 B10_6 -63.61(13) . . . . ?
B6_6 B5_6 B9_6 B10_6 37.43(10) . . . . ?
B8_6 B5_6 B9_6 B10_6 -100.52(12) . . . . ?
C2_6 B5_6 B9_6 B12_6 61.15(13) . . . . ?
B4_6 B5_6 B9_6 B12_6 -0.52(14) . . . . ?
B6_6 B5_6 B9_6 B12_6 100.52(11) . . . . ?
B8_6 B5_6 B9_6 B12_6 -37.43(10) . . . . ?
C2_6 B5_6 B9_6 B8_6 98.58(11) . . . . ?
B4_6 B5_6 B9_6 B8_6 36.92(10) . . . . ?
B6_6 B5_6 B9_6 B8_6 137.95(11) . . . . ?
B4_6 B8_6 B9_6 B6_6 0.43(15) . . . . ?
B5_6 B8_6 B9_6 B6_6 37.47(10) . . . . ?
B12_6 B8_6 B9_6 B6_6 -100.45(11) . . . . ?
B7_6 B8_6 B9_6 B6_6 -63.15(14) . . . . ?
B4_6 B8_6 B9_6 B10_6 63.42(14) . . . . ?
B5_6 B8_6 B9_6 B10_6 100.46(11) . . . . ?
B12_6 B8_6 B9_6 B10_6 -37.46(10) . . . . ?
B7_6 B8_6 B9_6 B10_6 -0.15(14) . . . . ?
B4_6 B8_6 B9_6 B5_6 -37.04(10) . . . . ?
B12_6 B8_6 B9_6 B5_6 -137.92(11) . . . . ?
B7_6 B8_6 B9_6 B5_6 -100.62(11) . . . . ?
B4_6 B8_6 B9_6 B12_6 100.88(11) . . . . ?
B5_6 B8_6 B9_6 B12_6 137.92(11) . . . . ?
B7_6 B8_6 B9_6 B12_6 37.30(10) . . . . ?
B1_4 C1_6 B10_6 B6_6 -104.44(12) . . . . ?
C2_6 C1_6 B10_6 B6_6 39.03(9) . . . . ?
B11_6 C1_6 B10_6 B6_6 141.18(10) . . . . ?
B3_6 C1_6 B10_6 B6_6 103.83(10) . . . . ?
B1_4 C1_6 B10_6 B12_6 153.49(11) . . . . ?
C2_6 C1_6 B10_6 B12_6 -63.03(12) . . . . ?
B11_6 C1_6 B10_6 B12_6 39.11(10) . . . . ?
B6_6 C1_6 B10_6 B12_6 -102.06(11) . . . . ?
B3_6 C1_6 B10_6 B12_6 1.77(13) . . . . ?
B1_4 C1_6 B10_6 B11_6 114.38(11) . . . . ?
C2_6 C1_6 B10_6 B11_6 -102.14(10) . . . . ?
B6_6 C1_6 B10_6 B11_6 -141.18(10) . . . . ?
B3_6 C1_6 B10_6 B11_6 -37.35(9) . . . . ?
B1_4 C1_6 B10_6 B9_6 -143.62(11) . . . . ?
C2_6 C1_6 B10_6 B9_6 -0.14(13) . . . . ?
B11_6 C1_6 B10_6 B9_6 102.01(11) . . . . ?
B6_6 C1_6 B10_6 B9_6 -39.17(10) . . . . ?
B3_6 C1_6 B10_6 B9_6 64.66(12) . . . . ?
C2_6 B6_6 B10_6 C1_6 -36.56(9) . . . . ?
B9_6 B6_6 B10_6 C1_6 -135.47(11) . . . . ?
B5_6 B6_6 B10_6 C1_6 -97.68(11) . . . . ?
C2_6 B6_6 B10_6 B12_6 61.26(12) . . . . ?
C1_6 B6_6 B10_6 B12_6 97.82(11) . . . . ?
B9_6 B6_6 B10_6 B12_6 -37.66(10) . . . . ?
B5_6 B6_6 B10_6 B12_6 0.14(13) . . . . ?
C2_6 B6_6 B10_6 B11_6 -2.38(13) . . . . ?
C1_6 B6_6 B10_6 B11_6 34.17(9) . . . . ?
B9_6 B6_6 B10_6 B11_6 -101.30(11) . . . . ?
B5_6 B6_6 B10_6 B11_6 -63.50(12) . . . . ?
C2_6 B6_6 B10_6 B9_6 98.92(11) . . . . ?
C1_6 B6_6 B10_6 B9_6 135.47(11) . . . . ?
B5_6 B6_6 B10_6 B9_6 37.80(10) . . . . ?
B6_6 B9_6 B10_6 C1_6 38.83(9) . . . . ?
B5_6 B9_6 B10_6 C1_6 1.30(14) . . . . ?
B12_6 B9_6 B10_6 C1_6 -99.20(11) . . . . ?
B8_6 B9_6 B10_6 C1_6 -61.74(13) . . . . ?
B5_6 B9_6 B10_6 B6_6 -37.53(10) . . . . ?
B12_6 B9_6 B10_6 B6_6 -138.03(11) . . . . ?
B8_6 B9_6 B10_6 B6_6 -100.57(12) . . . . ?
B6_6 B9_6 B10_6 B12_6 138.03(11) . . . . ?
B5_6 B9_6 B10_6 B12_6 100.50(12) . . . . ?
B8_6 B9_6 B10_6 B12_6 37.46(10) . . . . ?
B6_6 B9_6 B10_6 B11_6 100.36(11) . . . . ?
B5_6 B9_6 B10_6 B11_6 62.84(13) . . . . ?
B12_6 B9_6 B10_6 B11_6 -37.67(10) . . . . ?
B8_6 B9_6 B10_6 B11_6 -0.20(14) . . . . ?
B1_4 C1_6 B11_6 B3_6 109.29(12) . . . . ?
C2_6 C1_6 B11_6 B3_6 -37.89(9) . . . . ?
B10_6 C1_6 B11_6 B3_6 -140.44(10) . . . . ?
B6_6 C1_6 B11_6 B3_6 -103.69(11) . . . . ?
B1_4 C1_6 B11_6 B10_6 -110.27(12) . . . . ?
C2_6 C1_6 B11_6 B10_6 102.55(10) . . . . ?
B6_6 C1_6 B11_6 B10_6 36.75(10) . . . . ?
B3_6 C1_6 B11_6 B10_6 140.44(10) . . . . ?
B1_4 C1_6 B11_6 B7_6 147.94(11) . . . . ?
C2_6 C1_6 B11_6 B7_6 0.76(12) . . . . ?
B10_6 C1_6 B11_6 B7_6 -101.79(11) . . . . ?
B6_6 C1_6 B11_6 B7_6 -65.05(12) . . . . ?
B3_6 C1_6 B11_6 B7_6 38.65(9) . . . . ?
B1_4 C1_6 B11_6 B12_6 -149.26(11) . . . . ?
C2_6 C1_6 B11_6 B12_6 63.55(12) . . . . ?
B10_6 C1_6 B11_6 B12_6 -39.00(10) . . . . ?
B6_6 C1_6 B11_6 B12_6 -2.25(13) . . . . ?
B3_6 C1_6 B11_6 B12_6 101.44(10) . . . . ?
B6_6 B10_6 B11_6 C1_6 -34.46(9) . . . . ?
B12_6 B10_6 B11_6 C1_6 -135.59(11) . . . . ?
B9_6 B10_6 B11_6 C1_6 -97.90(11) . . . . ?
C1_6 B10_6 B11_6 B3_6 35.53(9) . . . . ?
B6_6 B10_6 B11_6 B3_6 1.07(13) . . . . ?
B12_6 B10_6 B11_6 B3_6 -100.05(11) . . . . ?
B9_6 B10_6 B11_6 B3_6 -62.37(12) . . . . ?
C1_6 B10_6 B11_6 B7_6 98.39(10) . . . . ?
B6_6 B10_6 B11_6 B7_6 63.93(12) . . . . ?
B12_6 B10_6 B11_6 B7_6 -37.20(10) . . . . ?
B9_6 B10_6 B11_6 B7_6 0.48(13) . . . . ?
C1_6 B10_6 B11_6 B12_6 135.59(11) . . . . ?
B6_6 B10_6 B11_6 B12_6 101.13(11) . . . . ?
B9_6 B10_6 B11_6 B12_6 37.68(10) . . . . ?
B3_6 B7_6 B11_6 C1_6 -38.93(9) . . . . ?
B4_6 B7_6 B11_6 C1_6 -1.33(13) . . . . ?
B8_6 B7_6 B11_6 C1_6 61.59(12) . . . . ?
B12_6 B7_6 B11_6 C1_6 99.27(11) . . . . ?
B4_6 B7_6 B11_6 B3_6 37.60(9) . . . . ?
B8_6 B7_6 B11_6 B3_6 100.52(11) . . . . ?
B12_6 B7_6 B11_6 B3_6 138.20(10) . . . . ?
B3_6 B7_6 B11_6 B10_6 -101.10(10) . . . . ?
B4_6 B7_6 B11_6 B10_6 -63.50(12) . . . . ?
B8_6 B7_6 B11_6 B10_6 -0.58(13) . . . . ?
B12_6 B7_6 B11_6 B10_6 37.10(10) . . . . ?
B3_6 B7_6 B11_6 B12_6 -138.20(10) . . . . ?
B4_6 B7_6 B11_6 B12_6 -100.60(11) . . . . ?
B8_6 B7_6 B11_6 B12_6 -37.68(10) . . . . ?
C1_6 B10_6 B12_6 B8_6 62.10(13) . . . . ?
B6_6 B10_6 B12_6 B8_6 -0.09(14) . . . . ?
B11_6 B10_6 B12_6 B8_6 100.43(11) . . . . ?
B9_6 B10_6 B12_6 B8_6 -37.63(10) . . . . ?
C1_6 B10_6 B12_6 B11_6 -38.33(9) . . . . ?
B6_6 B10_6 B12_6 B11_6 -100.51(11) . . . . ?
B9_6 B10_6 B12_6 B11_6 -138.06(11) . . . . ?
C1_6 B10_6 B12_6 B9_6 99.72(11) . . . . ?
B6_6 B10_6 B12_6 B9_6 37.54(10) . . . . ?
B11_6 B10_6 B12_6 B9_6 138.06(11) . . . . ?
C1_6 B10_6 B12_6 B7_6 -1.25(14) . . . . ?
B6_6 B10_6 B12_6 B7_6 -63.44(13) . . . . ?
B11_6 B10_6 B12_6 B7_6 37.08(10) . . . . ?
B9_6 B10_6 B12_6 B7_6 -100.98(12) . . . . ?
B4_6 B8_6 B12_6 B10_6 -63.51(13) . . . . ?
B5_6 B8_6 B12_6 B10_6 0.00(14) . . . . ?
B7_6 B8_6 B12_6 B10_6 -100.89(11) . . . . ?
B9_6 B8_6 B12_6 B10_6 37.55(10) . . . . ?
B4_6 B8_6 B12_6 B11_6 -0.30(14) . . . . ?
B5_6 B8_6 B12_6 B11_6 63.21(13) . . . . ?
B7_6 B8_6 B12_6 B11_6 -37.68(10) . . . . ?
B9_6 B8_6 B12_6 B11_6 100.76(11) . . . . ?
B4_6 B8_6 B12_6 B9_6 -101.06(11) . . . . ?
B5_6 B8_6 B12_6 B9_6 -37.55(10) . . . . ?
B7_6 B8_6 B12_6 B9_6 -138.44(10) . . . . ?
B4_6 B8_6 B12_6 B7_6 37.38(10) . . . . ?
B5_6 B8_6 B12_6 B7_6 100.89(11) . . . . ?
B9_6 B8_6 B12_6 B7_6 138.44(10) . . . . ?
C1_6 B11_6 B12_6 B10_6 38.64(9) . . . . ?
B3_6 B11_6 B12_6 B10_6 101.52(11) . . . . ?
B7_6 B11_6 B12_6 B10_6 138.49(11) . . . . ?
C1_6 B11_6 B12_6 B8_6 -62.16(13) . . . . ?
B3_6 B11_6 B12_6 B8_6 0.72(13) . . . . ?
B10_6 B11_6 B12_6 B8_6 -100.80(12) . . . . ?
B7_6 B11_6 B12_6 B8_6 37.69(10) . . . . ?
C1_6 B11_6 B12_6 B9_6 1.25(13) . . . . ?
B3_6 B11_6 B12_6 B9_6 64.12(13) . . . . ?
B10_6 B11_6 B12_6 B9_6 -37.39(10) . . . . ?
B7_6 B11_6 B12_6 B9_6 101.10(12) . . . . ?
C1_6 B11_6 B12_6 B7_6 -99.85(10) . . . . ?
B3_6 B11_6 B12_6 B7_6 -36.98(9) . . . . ?
B10_6 B11_6 B12_6 B7_6 -138.49(11) . . . . ?
B6_6 B9_6 B12_6 B10_6 -37.28(10) . . . . ?
B5_6 B9_6 B12_6 B10_6 -100.49(11) . . . . ?
B8_6 B9_6 B12_6 B10_6 -137.90(11) . . . . ?
B6_6 B9_6 B12_6 B8_6 100.61(12) . . . . ?
B10_6 B9_6 B12_6 B8_6 137.90(11) . . . . ?
B5_6 B9_6 B12_6 B8_6 37.41(10) . . . . ?
B6_6 B9_6 B12_6 B11_6 0.10(15) . . . . ?
B10_6 B9_6 B12_6 B11_6 37.39(10) . . . . ?
B5_6 B9_6 B12_6 B11_6 -63.10(13) . . . . ?
B8_6 B9_6 B12_6 B11_6 -100.51(11) . . . . ?
B6_6 B9_6 B12_6 B7_6 63.43(13) . . . . ?
B10_6 B9_6 B12_6 B7_6 100.71(11) . . . . ?
B5_6 B9_6 B12_6 B7_6 0.22(13) . . . . ?
B8_6 B9_6 B12_6 B7_6 -37.18(10) . . . . ?
B3_6 B7_6 B12_6 B10_6 0.34(14) . . . . ?
B4_6 B7_6 B12_6 B10_6 63.52(13) . . . . ?
B8_6 B7_6 B12_6 B10_6 100.61(12) . . . . ?
B11_6 B7_6 B12_6 B10_6 -37.07(10) . . . . ?
B3_6 B7_6 B12_6 B8_6 -100.27(11) . . . . ?
B4_6 B7_6 B12_6 B8_6 -37.09(9) . . . . ?
B11_6 B7_6 B12_6 B8_6 -137.68(10) . . . . ?
B3_6 B7_6 B12_6 B11_6 37.42(9) . . . . ?
B4_6 B7_6 B12_6 B11_6 100.59(10) . . . . ?
B8_6 B7_6 B12_6 B11_6 137.68(10) . . . . ?
B3_6 B7_6 B12_6 B9_6 -63.02(13) . . . . ?
B4_6 B7_6 B12_6 B9_6 0.15(13) . . . . ?
B8_6 B7_6 B12_6 B9_6 37.24(10) . . . . ?
B11_6 B7_6 B12_6 B9_6 -100.44(11) . . . . ?
C3_6 C2_6 B3_6 C1_6 -109.25(12) . . . . ?
B5_6 C2_6 B3_6 C1_6 102.41(11) . . . . ?
B4_6 C2_6 B3_6 C1_6 139.11(10) . . . . ?
B6_6 C2_6 B3_6 C1_6 33.71(9) . . . . ?
C3_6 C2_6 B3_6 B7_6 151.63(11) . . . . ?
C1_6 C2_6 B3_6 B7_6 -99.11(10) . . . . ?
B5_6 C2_6 B3_6 B7_6 3.29(14) . . . . ?
B4_6 C2_6 B3_6 B7_6 40.00(10) . . . . ?
B6_6 C2_6 B3_6 B7_6 -65.41(12) . . . . ?
C3_6 C2_6 B3_6 B4_6 111.64(13) . . . . ?
C1_6 C2_6 B3_6 B4_6 -139.11(10) . . . . ?
B5_6 C2_6 B3_6 B4_6 -36.70(11) . . . . ?
B6_6 C2_6 B3_6 B4_6 -105.40(11) . . . . ?
C3_6 C2_6 B3_6 B11_6 -145.32(11) . . . . ?
C1_6 C2_6 B3_6 B11_6 -36.06(8) . . . . ?
B5_6 C2_6 B3_6 B11_6 66.35(12) . . . . ?
B4_6 C2_6 B3_6 B11_6 103.05(10) . . . . ?
B6_6 C2_6 B3_6 B11_6 -2.35(13) . . . . ?
B1_4 C1_6 B3_6 C2_6 107.63(11) . . . . ?
B11_6 C1_6 B3_6 C2_6 -138.05(10) . . . . ?
B10_6 C1_6 B3_6 C2_6 -100.47(10) . . . . ?
B6_6 C1_6 B3_6 C2_6 -33.24(9) . . . . ?
B1_4 C1_6 B3_6 B7_6 -153.46(10) . . . . ?
C2_6 C1_6 B3_6 B7_6 98.91(10) . . . . ?
B11_6 C1_6 B3_6 B7_6 -39.14(9) . . . . ?
B10_6 C1_6 B3_6 B7_6 -1.57(13) . . . . ?
B6_6 C1_6 B3_6 B7_6 65.67(12) . . . . ?
B1_4 C1_6 B3_6 B4_6 143.30(10) . . . . ?
C2_6 C1_6 B3_6 B4_6 35.68(9) . . . . ?
B11_6 C1_6 B3_6 B4_6 -102.37(10) . . . . ?
B10_6 C1_6 B3_6 B4_6 -64.80(12) . . . . ?
B6_6 C1_6 B3_6 B4_6 2.44(13) . . . . ?
B1_4 C1_6 B3_6 B11_6 -114.32(11) . . . . ?
C2_6 C1_6 B3_6 B11_6 138.05(10) . . . . ?
B10_6 C1_6 B3_6 B11_6 37.57(10) . . . . ?
B6_6 C1_6 B3_6 B11_6 104.81(10) . . . . ?
B4_6 B7_6 B3_6 C2_6 -39.22(9) . . . . ?
B8_6 B7_6 B3_6 C2_6 -2.12(13) . . . . ?
B11_6 B7_6 B3_6 C2_6 98.51(10) . . . . ?
B12_6 B7_6 B3_6 C2_6 61.14(12) . . . . ?
B4_6 B7_6 B3_6 C1_6 -99.66(10) . . . . ?
B8_6 B7_6 B3_6 C1_6 -62.56(12) . . . . ?
B11_6 B7_6 B3_6 C1_6 38.07(9) . . . . ?
B12_6 B7_6 B3_6 C1_6 0.70(13) . . . . ?
B8_6 B7_6 B3_6 B4_6 37.10(10) . . . . ?
B11_6 B7_6 B3_6 B4_6 137.74(10) . . . . ?
B12_6 B7_6 B3_6 B4_6 100.36(11) . . . . ?
B4_6 B7_6 B3_6 B11_6 -137.74(10) . . . . ?
B8_6 B7_6 B3_6 B11_6 -100.63(11) . . . . ?
B12_6 B7_6 B3_6 B11_6 -37.38(10) . . . . ?
B8_6 B4_6 B3_6 C2_6 97.23(11) . . . . ?
B5_6 B4_6 B3_6 C2_6 33.63(10) . . . . ?
B7_6 B4_6 B3_6 C2_6 134.73(10) . . . . ?
C2_6 B4_6 B3_6 C1_6 -35.23(9) . . . . ?
B8_6 B4_6 B3_6 C1_6 61.99(12) . . . . ?
B5_6 B4_6 B3_6 C1_6 -1.61(13) . . . . ?
B7_6 B4_6 B3_6 C1_6 99.49(10) . . . . ?
C2_6 B4_6 B3_6 B7_6 -134.73(10) . . . . ?
B8_6 B4_6 B3_6 B7_6 -37.50(10) . . . . ?
B5_6 B4_6 B3_6 B7_6 -101.10(11) . . . . ?
C2_6 B4_6 B3_6 B11_6 -96.54(10) . . . . ?
B8_6 B4_6 B3_6 B11_6 0.69(13) . . . . ?
B5_6 B4_6 B3_6 B11_6 -62.91(13) . . . . ?
B7_6 B4_6 B3_6 B11_6 38.19(9) . . . . ?
C1_6 B11_6 B3_6 C2_6 35.89(8) . . . . ?
B10_6 B11_6 B3_6 C2_6 0.70(12) . . . . ?
B7_6 B11_6 B3_6 C2_6 -99.91(10) . . . . ?
B12_6 B11_6 B3_6 C2_6 -62.60(11) . . . . ?
B10_6 B11_6 B3_6 C1_6 -35.19(9) . . . . ?
B7_6 B11_6 B3_6 C1_6 -135.80(10) . . . . ?
B12_6 B11_6 B3_6 C1_6 -98.49(10) . . . . ?
C1_6 B11_6 B3_6 B7_6 135.80(10) . . . . ?
B10_6 B11_6 B3_6 B7_6 100.61(11) . . . . ?
B12_6 B11_6 B3_6 B7_6 37.31(10) . . . . ?
C1_6 B11_6 B3_6 B4_6 97.63(10) . . . . ?
B10_6 B11_6 B3_6 B4_6 62.44(12) . . . . ?
B7_6 B11_6 B3_6 B4_6 -38.18(9) . . . . ?
B12_6 B11_6 B3_6 B4_6 -0.87(13) . . . . ?
